data_1572827
loop_
_publ_author_name
'Unniram Parambil, Ajmal Roshan'
'Pokratath, Rohan'
'Parammal, Muhammed Jibin'
'Dhaene, Evert'
'Van den Eynden, Dietger'
'Balog, Sandor'
'Prescimone, Alessandro'
'Infante, Ivan'
'Shahgaldian, Patrick'
'De Roo, Jonathan'

_publ_section_title
;
 Atomically precise surface chemistry of zirconium and hafnium metal oxo
 clusters beyond carboxylate ligands.
;
_journal_issue 42
_journal_name_full 'Chemical science'
_journal_page_first 17380
_journal_page_last 17396
_journal_paper_doi 10.1039/d4sc03859b
_journal_volume 15
_journal_year 2024
_chemical_formula_moiety 'C72 H76 Hf6 O32 P12, 1.45[CH2Cl2]'
_chemical_formula_sum 'C73.45 H78.9 Cl2.9 Hf6 O32 P12'
_chemical_formula_weight 3019.05
_chemical_name_systematic Hf6-phenylphosphinate
_space_group_crystal_system triclinic
_space_group_IT_number 2
_space_group_name_Hall '-P 1'
_space_group_name_H-M_alt 'P -1'
_atom_sites_solution_hydrogens mixed
_atom_sites_solution_primary dual
_audit_creation_date 2023-09-14
_audit_creation_method
;
Olex2 1.5
(compiled 2023.08.24 svn.re1ec1418 for OlexSys, GUI svn.r6817)
;
_audit_update_record
;
2024-05-28 deposited with the CCDC.	2024-09-20 downloaded from the CCDC.
;
_cell_angle_alpha 89.932(2)
_cell_angle_beta 99.740(2)
_cell_angle_gamma 115.133(2)
_cell_formula_units_Z 2
_cell_length_a 14.3934(3)
_cell_length_b 15.1871(3)
_cell_length_c 24.9430(5)
_cell_measurement_reflns_used 142830
_cell_measurement_temperature 150
_cell_measurement_theta_max 56.22
_cell_measurement_theta_min 3.00
_cell_volume 4849.75(19)
_computing_cell_refinement 'X-Area Recipe 1.37.0.0 (STOE, 2021)'
_computing_data_collection 'X-Area Pilatus3_SV 1.31.186.0 (STOE, 2022)'
_computing_data_reduction
;
X-Area Integrate 2.5.3.0 (STOE, 2021)
X-Area LANA 2.7.5.0 (STOE, 2022)
;
_computing_molecular_graphics 'Olex2 1.5 (Dolomanov et al., 2009)'
_computing_publication_material 'Olex2 1.5 (Dolomanov et al., 2009)'
_computing_structure_refinement 'SHELXL 2018/3 (Sheldrick, 2015)'
_computing_structure_solution 'SHELXT 2018/2 (Sheldrick, 2018)'
_diffrn_ambient_temperature 150
_diffrn_detector Pilatus300K
_diffrn_detector_area_resol_mean 5.81
_diffrn_detector_type 'DECTRIS PILATUS 300K'
_diffrn_measured_fraction_theta_full 0.991
_diffrn_measured_fraction_theta_max 0.980
_diffrn_measurement_details
;
 5577 frames, detector distance = 60 mm
;
_diffrn_measurement_device 'Eulerian 4-circle diffractometer'
_diffrn_measurement_device_type 'STOE STADIVARI'
_diffrn_measurement_method 'rotation method, \w scans'
_diffrn_radiation_collimation '1.2 0.6 mm diameter'
_diffrn_radiation_monochromator 'Graded multilayer mirror'
_diffrn_radiation_polarisn_norm 0
_diffrn_radiation_probe x-ray
_diffrn_radiation_type GaK\a
_diffrn_radiation_wavelength 1.34143
_diffrn_reflns_av_R_equivalents 0.0541
_diffrn_reflns_av_unetI/netI 0.0306
_diffrn_reflns_Laue_measured_fraction_full 0.991
_diffrn_reflns_Laue_measured_fraction_max 0.980
_diffrn_reflns_limit_h_max 17
_diffrn_reflns_limit_h_min -15
_diffrn_reflns_limit_k_max 10
_diffrn_reflns_limit_k_min -18
_diffrn_reflns_limit_l_max 30
_diffrn_reflns_limit_l_min -30
_diffrn_reflns_number 69963
_diffrn_reflns_point_group_measured_fraction_full 0.991
_diffrn_reflns_point_group_measured_fraction_max 0.980
_diffrn_reflns_theta_full 53.597
_diffrn_reflns_theta_max 55.904
_diffrn_reflns_theta_min 4.168
_diffrn_source 'Metal Jet D2+'
_diffrn_source_current 3.57
_diffrn_source_power 0.250
_diffrn_source_voltage 70
_exptl_absorpt_coefficient_mu 9.992
_exptl_absorpt_correction_T_max 0.0003
_exptl_absorpt_correction_T_min 0.0001
_exptl_absorpt_correction_type multi-scan
_exptl_absorpt_process_details
;
STOE X-Red32, absorption correction by Gaussian integration, analogous to
P. Coppens in: F. R. Ahmed (Editor), "Crystallographic Computing", Munksgaard,
Copenhagen (1970), 255 - 270. Afterwards scaling of reflection intensities was
performed within STOE LANA. J. Koziskova, F. Hahn, J. Richter, J. Kozisek, Acta
Chimica Slovaca, vol. 9, no. 2, 2016, pp. 136 - 140.
Finally a spherical absorption correction was done within STOE LANA.
;
_exptl_crystal_colour colourless
_exptl_crystal_colour_primary colourless
_exptl_crystal_density_diffrn 2.067
_exptl_crystal_density_method 'not measured'
_exptl_crystal_description block
_exptl_crystal_F_000 2874
_exptl_crystal_recrystallization_method
'The material was recrystallised from a mixture of DCM and pentane by solvent layering.'
_exptl_crystal_size_max 0.18
_exptl_crystal_size_mid 0.173
_exptl_crystal_size_min 0.16
_exptl_crystal_size_rad 0.170
_refine_diff_density_max 3.035
_refine_diff_density_min -1.265
_refine_diff_density_rms 0.226
_refine_ls_extinction_method none
_refine_ls_goodness_of_fit_ref 1.046
_refine_ls_hydrogen_treatment constr
_refine_ls_matrix_type full
_refine_ls_number_parameters 976
_refine_ls_number_reflns 18736
_refine_ls_number_restraints 793
_refine_ls_restrained_S_all 1.030
_refine_ls_R_factor_all 0.0984
_refine_ls_R_factor_gt 0.0899
_refine_ls_shift/su_max 0.001
_refine_ls_shift/su_mean 0.000
_refine_ls_structure_factor_coef Fsqd
_refine_ls_weighting_details 'w=1/[\s^2^(Fo^2^)+(0.1000P)^2^+35.0000P] where P=(Fo^2^+2Fc^2^)/3'
_refine_ls_weighting_scheme calc
_refine_ls_wR_factor_gt 0.2276
_refine_ls_wR_factor_ref 0.2348
_reflns_Friedel_coverage 0.000
_reflns_number_gt 14870
_reflns_number_total 18736
_reflns_threshold_expression 'I > 2\s(I)'
_cod_data_source_file d4sc03859b4.cif
_cod_data_source_block Hf6O8H4(OOP(H)Ph)12
_cod_depositor_comments 'Adding full bibliography for 1572827--1572828.cif.'
_cod_original_formula_sum 'C73.45 H78.90 Cl2.90 Hf6 O32 P12'
_cod_database_code 1572827
_shelx_shelxl_version_number 2018/3
_shelx_space_group_comment
;
The symmetry employed for this shelxl refinement is uniquely defined
by the following loop, which should always be used as a source of
symmetry information in preference to the above space-group names.
They are only intended as comments.
;
_shelx_estimated_absorpt_t_max 0.298
_shelx_estimated_absorpt_t_min 0.266
_olex2_refinement_description
;
1. Fixed Uiso
 At 1.2 times of:
  All C(H) groups, All C(H,H) groups, All P(H) groups
 At 1.5 times of:
  All O(H) groups
2. Restrained distances
 Cl2-C9 \\sim Cl1-C9
 with sigma of 0.02
3. Uiso/Uaniso restraints and constraints
C62 \\sim C30 \\sim C3 \\sim C69 \\sim C17 \\sim C57: within 2A with sigma of
0.04 and sigma for terminal atoms of 0.08 within 2A
C14 \\sim C24 \\sim C22 \\sim C20 \\sim C18 \\sim C16: within 2A with sigma of
0.04 and sigma for terminal atoms of 0.08 within 2A
C34 \\sim C36 \\sim C38 \\sim C40 \\sim C42 \\sim C44: within 2A with sigma of
0.04 and sigma for terminal atoms of 0.08 within 2A
C46 \\sim C63 \\sim C2 \\sim C65 \\sim C33 \\sim C71: within 2A with sigma of
0.04 and sigma for terminal atoms of 0.08 within 2A
C1 \\sim C4 \\sim C12 \\sim C8 \\sim C6 \\sim C10: within 2A with sigma of 0.04
and sigma for terminal atoms of 0.08 within 2A
C39 \\sim C5 \\sim C41 \\sim C21 \\sim C43 \\sim C11: within 2A with sigma of
0.04 and sigma for terminal atoms of 0.08 within 2A
C68 \\sim C70 \\sim C72 \\sim C73 \\sim C37 \\sim C19: within 2A with sigma of
0.04 and sigma for terminal atoms of 0.08 within 2A
C25 \\sim C51 \\sim C13 \\sim C53 \\sim C27 \\sim C55: within 2A with sigma of
0.04 and sigma for terminal atoms of 0.08 within 2A
C1 \\sim C12 \\sim C10 \\sim C8 \\sim C6 \\sim C4: within 2A with sigma of 0.04
and sigma for terminal atoms of 0.08 within 2A
C32 \\sim C28 \\sim C26 \\sim C66 \\sim C35 \\sim C47: within 2A with sigma of
0.04 and sigma for terminal atoms of 0.08 within 2A
C29 \\sim C23 \\sim C59 \\sim C64 \\sim C31 \\sim C15: within 2A with sigma of
0.04 and sigma for terminal atoms of 0.08 within 2A
C58 \\sim C60 \\sim C50 \\sim C52 \\sim C54 \\sim C56: within 2A with sigma of
0.04 and sigma for terminal atoms of 0.08 within 2A
Uanis(C25) = Uanis(C51) = Uanis(C13) = Uanis(C53) = Uanis(C27) = Uanis(C55)
4. Rigid body (RIGU) restrains
 C62, C30, C3, C69, C17, C57
 with sigma for 1-2 distances of 0.004 and sigma for 1-3 distances of 0.004
 C14, C24, C22, C20, C18, C16
 with sigma for 1-2 distances of 0.004 and sigma for 1-3 distances of 0.004
 C34, C36, C38, C40, C42, C44
 with sigma for 1-2 distances of 0.004 and sigma for 1-3 distances of 0.004
 C46, C63, C2, C65, C33, C71
 with sigma for 1-2 distances of 0.004 and sigma for 1-3 distances of 0.004
 C1, C4, C12, C8, C6, C10
 with sigma for 1-2 distances of 0.004 and sigma for 1-3 distances of 0.004
 C39, C5, C41, C21, C43, C11
 with sigma for 1-2 distances of 0.004 and sigma for 1-3 distances of 0.004
 C68, C70, C72, C73, C37, C19
 with sigma for 1-2 distances of 0.004 and sigma for 1-3 distances of 0.004
 C25, C51, C13, C53, C27, C55
 with sigma for 1-2 distances of 0.004 and sigma for 1-3 distances of 0.004
 C1, C12, C10, C8, C6, C4
 with sigma for 1-2 distances of 0.004 and sigma for 1-3 distances of 0.004
 C32, C28, C26, C66, C35, C47
 with sigma for 1-2 distances of 0.004 and sigma for 1-3 distances of 0.004
 C29, C23, C59, C64, C31, C15
 with sigma for 1-2 distances of 0.004 and sigma for 1-3 distances of 0.004
 C54, C56, C58, C60, C50, C52
 with sigma for 1-2 distances of 0.004 and sigma for 1-3 distances of 0.004
5. Others
 Fixed Sof: Cl1(0.2) Cl2(0.2) C9(0.2) H9A(0.2) H9B(0.2)
6.a Riding coordinates:
 P74(H74), P77(H77), P79(H79), P81(H81), P83(H83), P85(H85), P76(H76),
 P80(H80), P75(H75), P82(H82), P78(H78), P84(H84)
6.b Ternary CH refined with riding coordinates:
 O26(H26), O17(H17), O19(H19), O5(H5)
6.c Secondary CH2 refined with riding coordinates:
 C9(H9A,H9B)
6.d Aromatic/amide H refined with riding coordinates:
 C4(H4), C6(H6), C8(H8), C10(H10), C12(H12), C16(H16), C18(H18), C20(H20),
 C22(H22), C24(H24), C66(H66), C35(H35), C47(H47), C32(H32), C28(H28), C30(H30),
  C36(H36), C38(H38), C40(H40), C42(H42), C44(H44), C46(H46), C49(H49), C7(H7),
 C45(H45), C67(H67), C61(H61), C52(H52), C54(H54), C56(H56), C58(H58), C60(H60),
  C70(H70), C72(H72), C73(H73), C37(H37), C19(H19A), C5(H5A), C41(H41),
 C21(H21), C43(H43), C11(H11), C3(H3), C51(H51), C13(H13), C53(H53), C27(H27),
 C55(H55), C57(H57), C15(H15), C31(H31), C59(H59), C23(H23), C29(H29), C63(H63),
  C2(H2), C33(H33), C17(H17A), C69(H69), C71(H71)
6.e Fitted hexagon refined as free rotating group:
 C1(C4,C6,C8,C10,C12), C14(C16,C18,C20,C22,C24), C26(C66,C35,C47,C32,C28),
 C34(C36,C38,C40,C42,C44), C48(C49,C7,C45,C67,C61), C50(C52,C54,C56,C58,C60),
 C68(C70,C72,C73,C37,C19), C39(C5,C41,C21,C43,C11), C25(C51,C13,C53,C27,C55),
 C15(C31,C64,C59,C23,C29)
;
_smtbx_masks_void_probe_radius 1.2
_smtbx_masks_void_truncation_radius 1.2
_olex2_date_sample_data_collection 2023-09-05
_olex2_date_sample_submission 2023-08-14
_olex2_diffrn_ambient_temperature_device 'Oxford Cryosystems'
_olex2_exptl_crystal_mounting_method 'The crystal was mounted on a MITIGEN holder in perfluoroether oil'
_olex2_submission_original_sample_id ARUP207_150K
_olex2_submission_special_instructions 'No special instructions were received'
_stoe_detector_distance '60.0 mm'
_stoe_detector_pixelsize_x '0.172 mm'
_stoe_detector_pixelsize_y '0.172 mm'
_stoe_detector_size_x '8.4 cm'
_stoe_detector_size_y '10.6 cm'
_stoe_evaluation_integration_a 8.0
_stoe_evaluation_integration_b 0.1
_stoe_evaluation_integration_ems 0.014
_stoe_evaluation_lana_bis_l_even_max -
_stoe_evaluation_lana_bis_l_odd_max -
_stoe_evaluation_lana_bos_l_even_max 6
_stoe_evaluation_lana_bos_l_odd_max 3
_stoe_evaluation_lana_completeness 98.0
_stoe_evaluation_lana_dxs_max_order 1
_stoe_evaluation_lana_dys_max_order 1
_stoe_evaluation_lana_fs_max_order 3
_stoe_evaluation_lana_max_2theta_available 111.9
_stoe_evaluation_lana_max_2theta_desired 111.9
_stoe_evaluation_lana_mean_redundancy 3.7
_stoe_evaluation_lana_number_refls_after_or 69974
_stoe_evaluation_lana_number_refls_outliers 25937
_stoe_evaluation_lana_number_refls_total 95911
_stoe_evaluation_lana_number_refls_unique 18744
_stoe_evaluation_lana_number_refls_written 69974
_stoe_evaluation_lana_or_c1 0.035
_stoe_evaluation_lana_or_c2 0
_stoe_evaluation_lana_or_c3 0
_stoe_evaluation_lana_or_c4 0.7
_stoe_evaluation_lana_point_group -1
_stoe_evaluation_lana_table
;
#----------------------------------------------------------------------------
2Theta          13.7   25.3   36.9   48.5   60.1   71.7   83.3   94.9  106.5
#----------------------------------------------------------------------------
<Resolution>    4.98   2.95   2.09   1.59   1.34   1.14   1.01   0.91   0.84
N(total)         283    916   1985   9145  17034  17805  18557  18161  12025
<Redundancy>     1.7    1.7    1.8    4.0    5.4    4.4    4.0    3.6    2.7
Complet. [%%]    95.3   93.6   96.4   99.9  100.0  100.0   99.9   99.3   92.5
<I/sigma>      108.3  100.0   50.0   58.8   27.8   21.4   13.3    7.7    6.4
R(int)         0.028  0.024  0.035  0.045  0.057  0.067  0.100  0.139  0.169
#----------------------------------------------------------------------------
;
_stoe_measurement_identifier ARUP207b_150K
_stoe_measurement_max_exposure_per_frame '5.0 s'
_stoe_measurement_mean_exposure_per_frame '4.4 s'
_stoe_measurement_min_exposure_per_frame '1.0 s'
_stoe_measurement_total_exposure_time '6.8 h'
_stoe_measurement_total_frame_number 5577
_stoe_measurement_total_run_number 26
_stoe_measurement_tube_power '250 W'

loop_
_space_group_symop_operation_xyz
'x, y, z'
'-x, -y, -z'

loop_
_atom_site_label
_atom_site_type_symbol
_atom_site_fract_x
_atom_site_fract_y
_atom_site_fract_z
_atom_site_U_iso_or_equiv
_atom_site_adp_type
_atom_site_occupancy
_atom_site_site_symmetry_order
_atom_site_calc_flag
_atom_site_refinement_flags_posn
_atom_site_refinement_flags_adp
_atom_site_refinement_flags_occupancy
_atom_site_disorder_assembly
_atom_site_disorder_group
Hf1 Hf 0.23612(5) 0.31334(4) 0.71586(3) 0.07538(18) Uani 1 1 d . . . . .
Hf4 Hf 0.28729(5) 0.14116(4) 0.79881(2) 0.07372(18) Uani 1 1 d . . . . .
Hf6 Hf 0.46977(5) 0.39111(4) 0.81577(3) 0.07705(19) Uani 1 1 d . . . . .
Hf3 Hf 0.48075(5) 0.38687(4) 0.67376(3) 0.07616(19) Uani 1 1 d . . . . .
Hf2 Hf 0.29795(5) 0.13635(4) 0.65717(2) 0.07827(19) Uani 1 1 d . . . . .
Hf5 Hf 0.53191(5) 0.21481(5) 0.75646(3) 0.07937(19) Uani 1 1 d . . . . .
P74 P 0.3240(3) 0.5011(2) 0.63722(14) 0.0870(8) Uani 1 1 d . . . . .
H74 H 0.350348 0.558324 0.663303 0.104 Uiso 1 1 d R U . . .
P77 P 0.3930(3) 0.2666(2) 0.92258(13) 0.0867(8) Uani 1 1 d . . . . .
H77 H 0.452572 0.251318 0.934560 0.104 Uiso 1 1 d R U . . .
P79 P 0.5950(3) 0.5930(2) 0.75645(15) 0.0900(9) Uani 1 1 d . . . . .
H79 H 0.537701 0.612713 0.750638 0.108 Uiso 1 1 d R U . . .
P81 P 0.4097(3) 0.2561(3) 0.55152(14) 0.0944(9) Uani 1 1 d . . . . .
H81 H 0.464996 0.240682 0.542386 0.113 Uiso 1 1 d R U . . .
P83 P 0.3005(3) 0.4925(2) 0.81495(16) 0.0937(9) Uani 1 1 d . . . . .
H83 H 0.312717 0.560561 0.810771 0.112 Uiso 1 1 d R U . . .
P85 P 0.1475(3) -0.0656(2) 0.71540(15) 0.0897(9) Uani 1 1 d . . . . .
H85 H 0.071535 -0.103915 0.706962 0.108 Uiso 1 1 d R U . . .
P76 P 0.0566(3) 0.1483(2) 0.77623(15) 0.0880(8) Uani 1 1 d . . . . .
H76 H 0.026120 0.099101 0.745119 0.106 Uiso 1 1 d R U . . .
P80 P 0.6886(3) 0.3421(3) 0.67028(16) 0.0961(10) Uani 1 1 d . . . . .
H80 H 0.662027 0.295824 0.637908 0.115 Uiso 1 1 d R U . . .
P75 P 0.6892(3) 0.3633(3) 0.86859(16) 0.0986(10) Uani 1 1 d . . . . .
H75 H 0.699894 0.338057 0.904157 0.118 Uiso 1 1 d R U . . .
P82 P 0.0710(3) 0.1476(3) 0.61078(17) 0.0984(10) Uani 1 1 d . . . . .
H82 H 0.013483 0.092150 0.622042 0.118 Uiso 1 1 d R U . . .
P78 P 0.4772(4) 0.0563(3) 0.64910(17) 0.1026(11) Uani 1 1 d . . . . .
H78 H 0.512231 0.104198 0.624240 0.123 Uiso 1 1 d R U . . .
P84 P 0.4655(3) 0.0639(3) 0.85497(16) 0.1000(10) Uani 1 1 d . . . . .
H84 H 0.499879 0.113233 0.885941 0.120 Uiso 1 1 d R U . . .
O1 O 0.2437(6) 0.1787(5) 0.7210(3) 0.0747(18) Uani 1 1 d . . . . .
O4 O 0.1339(6) 0.1240(5) 0.8127(3) 0.082(2) Uani 1 1 d . . . . .
O6 O 0.1736(7) -0.0071(6) 0.7691(3) 0.086(2) Uani 1 1 d . . . . .
O8 O 0.2377(7) 0.4233(6) 0.6578(4) 0.089(2) Uani 1 1 d . . . . .
O10 O 0.4153(7) 0.4800(6) 0.6315(4) 0.088(2) Uani 1 1 d . . . . .
O12 O 0.3995(6) 0.3917(5) 0.7351(3) 0.0741(17) Uani 1 1 d . . . . .
O14 O 0.3111(7) 0.1809(6) 0.8861(3) 0.085(2) Uani 1 1 d . . . . .
O16 O 0.4337(7) 0.3627(6) 0.8969(3) 0.089(2) Uani 1 1 d . . . . .
O18 O 0.4423(6) 0.2448(5) 0.8060(3) 0.0772(18) Uani 1 1 d . . . . .
O20 O 0.3542(7) 0.0479(6) 0.8422(3) 0.088(2) Uani 1 1 d . . . . .
O22 O 0.4533(6) 0.2422(5) 0.6846(3) 0.0769(18) Uani 1 1 d . . . . .
O24 O 0.2379(7) 0.4359(6) 0.7623(4) 0.088(2) Uani 1 1 d . . . . .
O26 O 0.2968(6) 0.2949(5) 0.8029(3) 0.0766(18) Uani 1 1 d . . . . .
H26 H 0.260291 0.307621 0.830577 0.115 Uiso 1 1 calc R U . . .
O28 O 0.0996(6) 0.2476(6) 0.7541(3) 0.0815(19) Uani 1 1 d . . . . .
O30 O 0.5862(7) 0.5369(6) 0.8056(4) 0.093(2) Uani 1 1 d . . . . .
O32 O 0.3634(7) 0.0378(6) 0.6372(4) 0.091(2) Uani 1 1 d . . . . .
O2 O 0.4630(8) 0.3502(6) 0.5870(4) 0.095(2) Uani 1 1 d . . . . .
O17 O 0.3644(6) 0.0988(5) 0.7382(3) 0.0770(18) Uani 1 1 d . . . . .
H17 H 0.356438 0.030129 0.738936 0.115 Uiso 1 1 calc R U . . .
O9 O 0.5863(7) 0.5365(6) 0.7057(3) 0.089(2) Uani 1 1 d . . . . .
O19 O 0.5655(6) 0.3728(6) 0.7568(3) 0.0798(19) Uani 1 1 d . . . . .
H19 H 0.641397 0.418659 0.765392 0.120 Uiso 1 1 calc R U . . .
O5 O 0.3080(6) 0.2877(5) 0.6473(3) 0.0808(19) Uani 1 1 d . . . . .
H5 H 0.276323 0.297490 0.610228 0.121 Uiso 1 1 calc R U . . .
O21 O 0.6600(7) 0.2813(7) 0.8263(4) 0.094(2) Uani 1 1 d . . . . .
O11 O 0.6352(7) 0.4080(7) 0.6614(4) 0.089(2) Uani 1 1 d . . . . .
O23 O 0.1025(6) 0.2344(6) 0.6501(3) 0.086(2) Uani 1 1 d . . . . .
O3 O 0.6689(7) 0.2833(7) 0.7185(4) 0.094(2) Uani 1 1 d . . . . .
O25 O 0.4043(7) 0.4928(6) 0.8328(4) 0.092(2) Uani 1 1 d . . . . .
O13 O 0.6122(7) 0.4038(7) 0.8705(4) 0.096(2) Uani 1 1 d . . . . .
O27 O 0.1543(7) 0.1172(6) 0.6045(4) 0.095(2) Uani 1 1 d . . . . .
O7 O 0.5345(7) 0.0982(6) 0.7062(4) 0.095(2) Uani 1 1 d . . . . .
O29 O 0.1806(8) -0.0103(6) 0.6672(4) 0.093(2) Uani 1 1 d . . . . .
O15 O 0.3399(8) 0.1700(6) 0.5770(3) 0.099(3) Uani 1 1 d . . . . .
O31 O 0.5274(7) 0.1001(7) 0.8105(4) 0.098(3) Uani 1 1 d . . . . .
C1 C 0.8240(7) 0.4106(9) 0.6728(5) 0.115(4) Uani 1 1 d G U . . .
C4 C 0.8849(11) 0.3594(9) 0.6775(5) 0.142(5) Uani 1 1 d G U . . .
H4 H 0.852926 0.290325 0.677483 0.171 Uiso 1 1 calc R U . . .
C6 C 0.9926(10) 0.4093(13) 0.6821(7) 0.192(8) Uani 1 1 d G U . . .
H6 H 1.034227 0.374267 0.685295 0.231 Uiso 1 1 calc R U . . .
C8 C 1.0394(7) 0.5104(13) 0.6821(7) 0.200(9) Uani 1 1 d G U . . .
H8 H 1.112980 0.544439 0.685299 0.240 Uiso 1 1 calc R U . . .
C10 C 0.9785(11) 0.5616(9) 0.6775(6) 0.185(8) Uani 1 1 d G U . . .
H10 H 1.010433 0.630668 0.677489 0.223 Uiso 1 1 calc R U . . .
C12 C 0.8708(11) 0.5117(9) 0.6728(6) 0.146(6) Uani 1 1 d G U . . .
H12 H 0.829131 0.546727 0.669677 0.176 Uiso 1 1 calc R U . . .
C14 C 0.3448(8) 0.2796(7) 0.9811(3) 0.097(3) Uani 1 1 d G U . . .
C16 C 0.4027(8) 0.3613(7) 1.0177(4) 0.115(4) Uani 1 1 d G U . . .
H16 H 0.465545 0.410952 1.010029 0.138 Uiso 1 1 calc R U . . .
C18 C 0.3686(11) 0.3702(8) 1.0654(4) 0.141(6) Uani 1 1 d G U . . .
H18 H 0.408142 0.426045 1.090392 0.170 Uiso 1 1 calc R U . . .
C20 C 0.2766(12) 0.2975(10) 1.0766(5) 0.169(8) Uani 1 1 d G U . . .
H20 H 0.253265 0.303674 1.109191 0.203 Uiso 1 1 calc R U . . .
C22 C 0.2187(10) 0.2159(10) 1.0400(6) 0.196(10) Uani 1 1 d G U . . .
H22 H 0.155789 0.166208 1.047626 0.235 Uiso 1 1 calc R U . . .
C24 C 0.2528(9) 0.2069(8) 0.9923(5) 0.171(9) Uani 1 1 d G U . . .
H24 H 0.213192 0.151114 0.967262 0.206 Uiso 1 1 calc R U . . .
C26 C 0.3404(8) 0.2706(7) 0.4894(3) 0.098(3) Uani 1 1 d G U . . .
C66 C 0.2456(9) 0.1935(7) 0.4670(5) 0.138(6) Uani 1 1 d G U . . .
H66 H 0.217560 0.137043 0.486346 0.166 Uiso 1 1 calc R U . . .
C35 C 0.1917(9) 0.1991(9) 0.4163(5) 0.174(9) Uani 1 1 d G U . . .
H35 H 0.126923 0.146393 0.400950 0.209 Uiso 1 1 calc R U . . .
C47 C 0.2327(11) 0.2817(11) 0.3880(4) 0.153(7) Uani 1 1 d G U . . .
H47 H 0.195911 0.285527 0.353286 0.184 Uiso 1 1 calc R U . . .
C32 C 0.3275(11) 0.3588(8) 0.4104(4) 0.135(5) Uani 1 1 d G U . . .
H32 H 0.355535 0.415313 0.391018 0.162 Uiso 1 1 calc R U . . .
C28 C 0.3814(8) 0.3533(7) 0.4611(4) 0.115(4) Uani 1 1 d G U . . .
H28 H 0.446174 0.405965 0.476414 0.138 Uiso 1 1 calc R U . . .
C30 C 0.0579(19) 0.2763(15) 0.5305(9) 0.152(7) Uani 1 1 d . U . . .
H30 H 0.099620 0.327139 0.558249 0.182 Uiso 1 1 calc R U . . .
C34 C 0.2263(11) 0.4553(11) 0.8667(5) 0.130(5) Uani 1 1 d G U . . .
C36 C 0.1187(11) 0.4000(12) 0.8558(5) 0.155(6) Uani 1 1 d G U . . .
H36 H 0.082506 0.380763 0.819139 0.186 Uiso 1 1 calc R U . . .
C38 C 0.0639(10) 0.3730(13) 0.8985(7) 0.186(8) Uani 1 1 d G U . . .
H38 H -0.009676 0.335256 0.891018 0.223 Uiso 1 1 calc R U . . .
C40 C 0.1168(14) 0.4012(16) 0.9521(6) 0.220(10) Uani 1 1 d G U . . .
H40 H 0.079351 0.382740 0.981299 0.264 Uiso 1 1 calc R U . . .
C42 C 0.2244(14) 0.4565(17) 0.9630(4) 0.230(11) Uani 1 1 d G U . . .
H42 H 0.260561 0.475732 0.999701 0.276 Uiso 1 1 calc R U . . .
C44 C 0.2792(10) 0.4835(13) 0.9204(6) 0.185(8) Uani 1 1 d G U . . .
H44 H 0.352745 0.521239 0.927822 0.222 Uiso 1 1 calc R U . . .
C46 C 0.9649(17) 0.532(2) 0.8205(10) 0.167(8) Uani 1 1 d . U . . .
H46 H 1.000086 0.532970 0.791342 0.201 Uiso 1 1 calc R U . . .
C48 C 0.2765(9) 0.5353(8) 0.5731(3) 0.101(4) Uani 1 1 d G . . . .
C49 C 0.3186(8) 0.5315(8) 0.5274(4) 0.113(5) Uani 1 1 d G . . . .
H49 H 0.374141 0.512586 0.530254 0.135 Uiso 1 1 calc R U . . .
C7 C 0.2794(10) 0.5554(10) 0.4776(4) 0.126(5) Uani 1 1 d G . . . .
H7 H 0.308155 0.552842 0.446328 0.151 Uiso 1 1 calc R U . . .
C45 C 0.1981(11) 0.5831(11) 0.4734(4) 0.147(7) Uani 1 1 d G . . . .
H45 H 0.171359 0.599450 0.439329 0.177 Uiso 1 1 calc R U . . .
C67 C 0.1561(9) 0.5869(11) 0.5191(5) 0.142(7) Uani 1 1 d G . . . .
H67 H 0.100550 0.605802 0.516257 0.171 Uiso 1 1 calc R U . . .
C61 C 0.1953(9) 0.5630(10) 0.5690(4) 0.132(6) Uani 1 1 d G . . . .
H61 H 0.166535 0.565546 0.600184 0.158 Uiso 1 1 calc R U . . .
C50 C -0.0436(8) 0.1382(8) 0.8106(4) 0.102(4) Uani 1 1 d G U . . .
C52 C -0.1283(9) 0.1510(10) 0.7823(4) 0.132(5) Uani 1 1 d G U . . .
H52 H -0.130205 0.166439 0.745369 0.158 Uiso 1 1 calc R U . . .
C54 C -0.2102(8) 0.1412(11) 0.8081(6) 0.153(6) Uani 1 1 d G U . . .
H54 H -0.268037 0.149943 0.788789 0.183 Uiso 1 1 calc R U . . .
C56 C -0.2073(9) 0.1186(12) 0.8622(6) 0.161(6) Uani 1 1 d G U . . .
H56 H -0.263305 0.111858 0.879844 0.193 Uiso 1 1 calc R U . . .
C58 C -0.1227(11) 0.1057(12) 0.8905(4) 0.161(6) Uani 1 1 d G U . . .
H58 H -0.120741 0.090269 0.927481 0.193 Uiso 1 1 calc R U . . .
C60 C -0.0408(9) 0.1155(10) 0.8647(4) 0.137(5) Uani 1 1 d G U . . .
H60 H 0.017092 0.106765 0.884063 0.164 Uiso 1 1 calc R U . . .
C62 C 0.0192(15) 0.1745(14) 0.5445(7) 0.128(5) Uani 1 1 d . U . . .
C68 C 0.4899(11) -0.0519(8) 0.6337(5) 0.126(5) Uani 1 1 d G U . . .
C70 C 0.5601(12) -0.0769(10) 0.6681(5) 0.180(8) Uani 1 1 d G U . . .
H70 H 0.601634 -0.035999 0.700088 0.216 Uiso 1 1 calc R U . . .
C72 C 0.5696(13) -0.1616(11) 0.6558(7) 0.202(9) Uani 1 1 d G U . . .
H72 H 0.617587 -0.178578 0.679302 0.242 Uiso 1 1 calc R U . . .
C73 C 0.5088(14) -0.2213(9) 0.6090(7) 0.185(8) Uani 1 1 d G U . . .
H73 H 0.515311 -0.279218 0.600592 0.222 Uiso 1 1 calc R U . . .
C37 C 0.4386(12) -0.1964(9) 0.5746(6) 0.169(7) Uani 1 1 d G U . . .
H37 H 0.397081 -0.237281 0.542668 0.203 Uiso 1 1 calc R U . . .
C19 C 0.4291(11) -0.1117(10) 0.5870(5) 0.153(6) Uani 1 1 d G U . . .
H19A H 0.381126 -0.094703 0.563453 0.183 Uiso 1 1 calc R U . . .
C39 C 0.2032(10) -0.1516(8) 0.7232(5) 0.122(5) Uani 1 1 d G U . . .
C5 C 0.2092(12) -0.1929(9) 0.7727(4) 0.146(6) Uani 1 1 d G U . . .
H5A H 0.182288 -0.176898 0.801582 0.175 Uiso 1 1 calc R U . . .
C41 C 0.2546(14) -0.2577(11) 0.7800(4) 0.184(7) Uani 1 1 d G U . . .
H41 H 0.258663 -0.285940 0.813804 0.220 Uiso 1 1 calc R U . . .
C21 C 0.2940(14) -0.2812(11) 0.7378(5) 0.180(7) Uani 1 1 d G U . . .
H21 H 0.324972 -0.325456 0.742729 0.216 Uiso 1 1 calc R U . . .
C43 C 0.2880(13) -0.2399(10) 0.6883(5) 0.164(7) Uani 1 1 d G U . . .
H43 H 0.314907 -0.255933 0.659431 0.196 Uiso 1 1 calc R U . . .
C11 C 0.2426(12) -0.1751(8) 0.6810(4) 0.130(5) Uani 1 1 d G U . . .
H11 H 0.238533 -0.146891 0.647207 0.156 Uiso 1 1 calc R U . . .
C3 C 0.036(2) 0.2992(17) 0.4799(9) 0.174(8) Uani 1 1 d . U . . .
H3 H 0.068780 0.365326 0.471719 0.209 Uiso 1 1 calc R U . . .
C25 C 0.469(2) -0.0470(14) 0.8771(9) 0.243(5) Uani 1 1 d G U . . .
C51 C 0.4264(19) -0.0894(15) 0.9219(9) 0.243(5) Uani 1 1 d G U . . .
H51 H 0.392083 -0.061002 0.940494 0.291 Uiso 1 1 calc R U . . .
C13 C 0.4342(19) -0.1732(15) 0.9396(8) 0.243(5) Uani 1 1 d G U . . .
H13 H 0.405255 -0.202159 0.970225 0.291 Uiso 1 1 calc R U . . .
C53 C 0.484(2) -0.2147(13) 0.9124(9) 0.243(5) Uani 1 1 d G U . . .
H53 H 0.489786 -0.272004 0.924491 0.291 Uiso 1 1 calc R U . . .
C27 C 0.5268(19) -0.1723(15) 0.8676(9) 0.243(5) Uani 1 1 d G U . . .
H27 H 0.561146 -0.200691 0.849025 0.291 Uiso 1 1 calc R U . . .
C55 C 0.5190(19) -0.0885(15) 0.8499(8) 0.243(5) Uani 1 1 d G U . . .
H55 H 0.547975 -0.059533 0.819292 0.291 Uiso 1 1 calc R U . . .
C57 C -0.0461(17) 0.1023(15) 0.5060(8) 0.143(6) Uani 1 1 d . U . . .
H57 H -0.067143 0.035963 0.513593 0.172 Uiso 1 1 calc R U . . .
C15 C 0.8080(11) 0.8746(6) 0.7893(6) 0.170(7) Uani 1 1 d G U . . .
H15 H 0.807463 0.936210 0.794951 0.204 Uiso 1 1 calc R U . . .
C31 C 0.7144(8) 0.7906(8) 0.7780(6) 0.143(6) Uani 1 1 d G U . . .
H31 H 0.649932 0.794929 0.775983 0.172 Uiso 1 1 calc R U . . .
C64 C 0.7151(7) 0.7005(6) 0.7698(4) 0.101(3) Uani 1 1 d G U . . .
C59 C 0.8094(9) 0.6942(7) 0.7728(5) 0.127(5) Uani 1 1 d G U . . .
H59 H 0.809898 0.632547 0.767183 0.152 Uiso 1 1 calc R U . . .
C23 C 0.9030(7) 0.7781(9) 0.7841(6) 0.135(5) Uani 1 1 d G U . . .
H23 H 0.967429 0.773826 0.786151 0.162 Uiso 1 1 calc R U . . .
C29 C 0.9023(8) 0.8683(7) 0.7923(6) 0.150(6) Uani 1 1 d G U . . .
H29 H 0.966213 0.925658 0.800036 0.179 Uiso 1 1 calc R U . . .
C63 C 1.004(2) 0.608(2) 0.8591(13) 0.210(11) Uani 1 1 d . U . . .
H63 H 1.073886 0.656100 0.860896 0.252 Uiso 1 1 calc R U . . .
C2 C 0.8692(15) 0.4506(17) 0.8250(8) 0.141(6) Uani 1 1 d . U . . .
H2 H 0.845335 0.391341 0.803002 0.169 Uiso 1 1 calc R U . . .
C65 C 0.8123(15) 0.4603(16) 0.8623(9) 0.139(6) Uani 1 1 d . U . . .
C33 C 0.8516(18) 0.5474(17) 0.8954(10) 0.161(7) Uani 1 1 d . U . . .
H33 H 0.809932 0.556645 0.918530 0.194 Uiso 1 1 calc R U . . .
C17 C -0.082(2) 0.1259(19) 0.4549(9) 0.182(8) Uani 1 1 d . U . . .
H17A H -0.137897 0.077107 0.430032 0.218 Uiso 1 1 calc R U . . .
C69 C -0.032(2) 0.2312(18) 0.4397(9) 0.180(8) Uani 1 1 d . U . . .
H69 H -0.047434 0.248241 0.403682 0.216 Uiso 1 1 calc R U . . .
C71 C 0.949(2) 0.620(2) 0.8948(12) 0.213(11) Uani 1 1 d . U . . .
H71 H 0.977596 0.676419 0.919236 0.255 Uiso 1 1 calc R U . . .
Cl1 Cl -0.286(2) 0.142(2) 0.5538(9) 0.140(8) Uani 0.2 1 d D . P . .
Cl2 Cl -0.2034(17) 0.060(2) 0.6280(13) 0.158(10) Uani 0.2 1 d D . P . .
C9 C -0.281(4) 0.040(4) 0.5687(16) 0.082(16) Uani 0.2 1 d D . P . .
H9A H -0.253016 0.017124 0.540550 0.099 Uiso 0.2 1 calc R U P . .
H9B H -0.351323 -0.011247 0.570475 0.099 Uiso 0.2 1 calc R U P . .

loop_
_atom_site_aniso_label
_atom_site_aniso_U_11
_atom_site_aniso_U_22
_atom_site_aniso_U_33
_atom_site_aniso_U_23
_atom_site_aniso_U_13
_atom_site_aniso_U_12
Hf1 0.0892(4) 0.0650(3) 0.0823(4) 0.0114(3) 0.0245(3) 0.0398(3)
Hf4 0.0913(4) 0.0637(3) 0.0750(4) 0.0085(3) 0.0234(3) 0.0388(3)
Hf6 0.0911(4) 0.0664(3) 0.0777(4) 0.0047(3) 0.0248(3) 0.0345(3)
Hf3 0.0915(4) 0.0683(3) 0.0787(4) 0.0113(3) 0.0269(3) 0.0398(3)
Hf2 0.1039(4) 0.0656(3) 0.0746(4) 0.0071(3) 0.0222(3) 0.0432(3)
Hf5 0.0953(4) 0.0771(4) 0.0810(4) 0.0121(3) 0.0264(3) 0.0480(3)
P74 0.111(2) 0.0743(17) 0.092(2) 0.0193(15) 0.0312(17) 0.0511(17)
P77 0.105(2) 0.0836(19) 0.0779(18) 0.0051(15) 0.0234(16) 0.0446(17)
P79 0.105(2) 0.0689(17) 0.097(2) 0.0086(15) 0.0302(18) 0.0342(16)
P81 0.129(3) 0.089(2) 0.082(2) 0.0111(16) 0.0360(19) 0.057(2)
P83 0.126(3) 0.0724(18) 0.103(2) 0.0111(16) 0.039(2) 0.0556(19)
P85 0.109(2) 0.0641(16) 0.095(2) 0.0049(15) 0.0239(18) 0.0352(16)
P76 0.096(2) 0.0758(18) 0.102(2) 0.0138(16) 0.0316(17) 0.0411(16)
P80 0.113(2) 0.100(2) 0.098(2) 0.0198(18) 0.0416(19) 0.059(2)
P75 0.106(2) 0.106(3) 0.088(2) 0.0070(19) 0.0173(18) 0.051(2)
P82 0.101(2) 0.082(2) 0.106(3) 0.0049(18) 0.0114(19) 0.0368(18)
P78 0.135(3) 0.092(2) 0.106(3) 0.0055(19) 0.043(2) 0.064(2)
P84 0.121(3) 0.103(2) 0.099(2) 0.0256(19) 0.030(2) 0.067(2)
O1 0.099(5) 0.063(4) 0.070(4) 0.005(3) 0.019(4) 0.042(4)
O4 0.088(5) 0.070(4) 0.096(5) 0.015(4) 0.031(4) 0.038(4)
O6 0.110(6) 0.066(4) 0.089(5) 0.007(4) 0.025(4) 0.041(4)
O8 0.103(6) 0.085(5) 0.103(6) 0.028(4) 0.032(5) 0.058(5)
O10 0.098(5) 0.073(5) 0.104(6) 0.027(4) 0.035(5) 0.040(4)
O12 0.088(5) 0.076(4) 0.068(4) 0.011(3) 0.023(3) 0.042(4)
O14 0.111(6) 0.074(5) 0.075(5) 0.008(4) 0.028(4) 0.042(4)
O16 0.107(6) 0.083(5) 0.079(5) -0.001(4) 0.027(4) 0.039(4)
O18 0.083(5) 0.072(4) 0.081(5) 0.003(3) 0.026(4) 0.034(4)
O20 0.106(6) 0.080(5) 0.094(5) 0.022(4) 0.030(4) 0.051(4)
O22 0.091(5) 0.073(4) 0.076(4) 0.010(3) 0.025(4) 0.041(4)
O24 0.101(6) 0.073(5) 0.109(6) 0.004(4) 0.035(5) 0.049(4)
O26 0.092(5) 0.070(4) 0.079(5) 0.008(3) 0.023(4) 0.042(4)
O28 0.088(5) 0.076(5) 0.089(5) 0.013(4) 0.028(4) 0.038(4)
O30 0.097(6) 0.072(5) 0.095(6) -0.005(4) 0.026(4) 0.019(4)
O32 0.120(7) 0.074(5) 0.091(5) 0.001(4) 0.032(5) 0.050(5)
O2 0.123(7) 0.083(5) 0.087(5) 0.013(4) 0.039(5) 0.044(5)
O17 0.101(5) 0.071(4) 0.070(4) 0.006(3) 0.020(4) 0.046(4)
O9 0.106(6) 0.067(4) 0.091(5) 0.011(4) 0.029(4) 0.032(4)
O19 0.088(5) 0.074(4) 0.086(5) 0.008(4) 0.027(4) 0.039(4)
O5 0.098(5) 0.067(4) 0.079(5) 0.010(3) 0.019(4) 0.037(4)
O21 0.093(5) 0.107(6) 0.092(6) 0.006(5) 0.017(4) 0.052(5)
O11 0.095(5) 0.099(6) 0.098(6) 0.026(5) 0.040(4) 0.057(5)
O23 0.084(5) 0.092(5) 0.086(5) 0.010(4) 0.010(4) 0.044(4)
O3 0.108(6) 0.098(6) 0.100(6) 0.028(5) 0.036(5) 0.061(5)
O25 0.110(6) 0.071(5) 0.100(6) -0.005(4) 0.027(5) 0.040(4)
O13 0.096(6) 0.108(6) 0.088(6) 0.002(5) 0.018(4) 0.047(5)
O27 0.116(6) 0.080(5) 0.089(5) 0.000(4) 0.000(5) 0.050(5)
O7 0.116(6) 0.087(5) 0.108(6) 0.008(5) 0.031(5) 0.063(5)
O29 0.126(7) 0.067(4) 0.090(5) 0.006(4) 0.021(5) 0.045(5)
O15 0.142(8) 0.081(5) 0.079(5) -0.003(4) 0.022(5) 0.054(5)
O31 0.115(6) 0.103(6) 0.109(6) 0.036(5) 0.046(5) 0.070(5)
C1 0.115(9) 0.148(10) 0.097(9) 0.024(9) 0.042(8) 0.062(8)
C4 0.133(10) 0.210(14) 0.122(11) 0.058(12) 0.042(10) 0.102(10)
C6 0.133(11) 0.270(19) 0.201(18) 0.089(18) 0.065(13) 0.100(13)
C8 0.129(13) 0.274(19) 0.193(18) 0.090(18) 0.053(14) 0.075(12)
C10 0.131(11) 0.218(17) 0.188(17) 0.089(15) 0.053(13) 0.048(10)
C12 0.130(10) 0.155(11) 0.149(14) 0.027(12) 0.047(11) 0.050(10)
C14 0.125(9) 0.096(8) 0.079(7) 0.009(5) 0.031(6) 0.052(6)
C16 0.165(12) 0.100(8) 0.085(8) 0.000(6) 0.025(7) 0.059(8)
C18 0.202(15) 0.127(11) 0.103(9) -0.011(9) 0.043(10) 0.073(10)
C20 0.234(18) 0.156(14) 0.124(12) -0.003(10) 0.089(12) 0.071(12)
C22 0.203(17) 0.184(17) 0.166(15) -0.027(12) 0.116(13) 0.019(13)
C24 0.179(14) 0.145(13) 0.158(14) -0.033(11) 0.095(12) 0.016(10)
C26 0.124(9) 0.093(7) 0.088(8) 0.020(6) 0.039(6) 0.052(6)
C66 0.151(12) 0.112(10) 0.126(11) 0.028(9) 0.012(9) 0.036(8)
C35 0.182(16) 0.155(14) 0.135(12) 0.030(11) -0.009(11) 0.039(12)
C47 0.187(15) 0.156(14) 0.124(12) 0.035(10) 0.025(10) 0.082(10)
C32 0.177(13) 0.137(12) 0.117(10) 0.052(9) 0.054(9) 0.081(9)
C28 0.142(11) 0.107(9) 0.116(9) 0.037(7) 0.053(7) 0.061(8)
C30 0.207(17) 0.118(9) 0.130(11) -0.005(9) -0.021(11) 0.089(11)
C34 0.162(11) 0.171(14) 0.119(9) 0.027(10) 0.055(9) 0.121(11)
C36 0.177(11) 0.171(16) 0.154(12) 0.002(12) 0.076(10) 0.093(12)
C38 0.197(15) 0.22(2) 0.188(14) 0.015(15) 0.102(12) 0.109(15)
C40 0.218(16) 0.31(3) 0.175(13) 0.021(18) 0.108(14) 0.126(18)
C42 0.217(16) 0.36(3) 0.148(13) 0.013(17) 0.091(13) 0.135(19)
C44 0.188(14) 0.31(2) 0.114(10) 0.020(13) 0.061(9) 0.147(15)
C46 0.130(12) 0.183(16) 0.164(16) -0.007(12) 0.046(12) 0.038(11)
C48 0.119(10) 0.103(9) 0.112(10) 0.029(8) 0.041(8) 0.071(9)
C49 0.150(13) 0.119(11) 0.102(10) 0.033(9) 0.050(10) 0.078(11)
C7 0.158(15) 0.146(15) 0.103(11) 0.030(10) 0.049(10) 0.083(13)
C45 0.160(17) 0.19(2) 0.121(14) 0.014(13) 0.043(12) 0.091(16)
C67 0.172(18) 0.168(18) 0.126(14) 0.029(13) 0.031(13) 0.108(15)
C61 0.164(16) 0.164(17) 0.108(12) 0.035(11) 0.045(11) 0.102(14)
C50 0.124(9) 0.095(8) 0.120(8) 0.033(7) 0.045(7) 0.071(8)
C52 0.118(10) 0.146(12) 0.172(12) 0.059(11) 0.053(8) 0.085(10)
C54 0.132(11) 0.172(15) 0.195(14) 0.053(13) 0.069(11) 0.091(11)
C56 0.169(14) 0.185(16) 0.187(14) 0.047(14) 0.084(12) 0.113(13)
C58 0.166(14) 0.194(17) 0.176(14) 0.069(13) 0.093(11) 0.105(13)
C60 0.151(12) 0.162(14) 0.134(10) 0.047(10) 0.069(9) 0.086(11)
C62 0.157(13) 0.121(9) 0.114(10) -0.016(7) -0.015(9) 0.083(9)
C68 0.172(14) 0.105(10) 0.143(11) 0.014(7) 0.061(9) 0.087(10)
C70 0.236(18) 0.138(13) 0.203(17) -0.007(12) 0.010(13) 0.128(13)
C72 0.27(2) 0.146(14) 0.24(2) -0.009(13) 0.024(16) 0.142(15)
C73 0.24(2) 0.151(15) 0.219(19) -0.011(12) 0.069(14) 0.130(14)
C37 0.228(19) 0.120(11) 0.195(16) -0.009(11) 0.072(13) 0.097(12)
C19 0.213(17) 0.119(11) 0.161(13) -0.013(9) 0.055(11) 0.097(11)
C39 0.185(14) 0.087(8) 0.121(9) 0.013(7) 0.061(10) 0.072(9)
C5 0.234(17) 0.121(11) 0.156(11) 0.052(9) 0.105(12) 0.120(11)
C41 0.30(2) 0.177(15) 0.185(15) 0.071(12) 0.125(15) 0.179(15)
C21 0.30(2) 0.184(15) 0.175(14) 0.076(12) 0.120(15) 0.193(15)
C43 0.28(2) 0.137(12) 0.160(13) 0.055(10) 0.104(14) 0.148(13)
C11 0.215(16) 0.091(9) 0.128(10) 0.028(8) 0.074(11) 0.092(10)
C3 0.24(2) 0.127(11) 0.140(12) -0.002(9) -0.035(12) 0.094(13)
C25 0.355(12) 0.215(9) 0.276(11) 0.128(8) 0.138(9) 0.205(8)
C51 0.355(12) 0.215(9) 0.276(11) 0.128(8) 0.138(9) 0.205(8)
C13 0.355(12) 0.215(9) 0.276(11) 0.128(8) 0.138(9) 0.205(8)
C53 0.355(12) 0.215(9) 0.276(11) 0.128(8) 0.138(9) 0.205(8)
C27 0.355(12) 0.215(9) 0.276(11) 0.128(8) 0.138(9) 0.205(8)
C55 0.355(12) 0.215(9) 0.276(11) 0.128(8) 0.138(9) 0.205(8)
C57 0.179(15) 0.130(10) 0.121(10) -0.027(8) -0.014(10) 0.083(10)
C15 0.152(12) 0.101(9) 0.231(19) -0.007(12) 0.037(14) 0.029(8)
C31 0.153(11) 0.084(7) 0.178(15) -0.005(9) 0.035(12) 0.036(7)
C64 0.124(8) 0.091(7) 0.088(8) 0.009(6) 0.030(7) 0.042(7)
C59 0.124(9) 0.102(8) 0.153(13) 0.023(9) 0.046(10) 0.041(7)
C23 0.126(9) 0.106(8) 0.160(14) 0.032(10) 0.043(10) 0.032(7)
C29 0.146(11) 0.101(8) 0.175(15) 0.022(10) 0.042(12) 0.023(9)
C63 0.157(16) 0.196(18) 0.23(2) -0.038(15) 0.087(14) 0.013(13)
C2 0.130(11) 0.156(13) 0.141(13) 0.000(11) 0.040(10) 0.060(9)
C65 0.120(11) 0.151(13) 0.150(14) -0.008(10) 0.036(9) 0.059(9)
C33 0.150(13) 0.147(14) 0.176(16) -0.017(11) 0.060(12) 0.042(10)
C17 0.24(2) 0.147(11) 0.133(12) -0.025(10) -0.041(13) 0.089(13)
C69 0.25(2) 0.152(12) 0.122(12) -0.014(9) -0.033(13) 0.101(14)
C71 0.165(15) 0.204(18) 0.22(2) -0.040(16) 0.087(14) 0.012(12)
Cl1 0.20(2) 0.16(2) 0.103(13) -0.014(13) 0.037(14) 0.110(19)
Cl2 0.087(12) 0.18(2) 0.21(3) 0.03(2) 0.046(15) 0.048(14)
C9 0.06(3) 0.09(4) 0.10(4) -0.01(3) 0.04(3) 0.02(3)

loop_
_atom_type_symbol
_atom_type_description
_atom_type_scat_dispersion_real
_atom_type_scat_dispersion_imag
_atom_type_scat_source
C C 0.0137 0.0067 'International Tables Vol C Tables 4.2.6.8 and 6.1.1.4'
H H 0.0000 0.0000 'International Tables Vol C Tables 4.2.6.8 and 6.1.1.4'
Cl Cl 0.3281 0.5435 'International Tables Vol C Tables 4.2.6.8 and 6.1.1.4'
Hf Hf -9.4190 3.9832 'International Tables Vol C Tables 4.2.6.8 and 6.1.1.4'
O O 0.0389 0.0241 'International Tables Vol C Tables 4.2.6.8 and 6.1.1.4'
P P 0.2543 0.3332 'International Tables Vol C Tables 4.2.6.8 and 6.1.1.4'

loop_
_exptl_crystal_face_index_h
_exptl_crystal_face_index_k
_exptl_crystal_face_index_l
_exptl_crystal_face_perp_dist
3 -2 10 0.2766
22 -30 -17 0.2136
-10 9 1 0.1656
30 -29 18 0.1427
-15 3 -1 0.1143
30 -5 6 0.1186
-25 30 -18 0.1248
30 -20 -9 0.1570

loop_
_geom_angle_atom_site_label_1
_geom_angle_atom_site_label_2
_geom_angle_atom_site_label_3
_geom_angle
_geom_angle_site_symmetry_1
_geom_angle_site_symmetry_3
_geom_angle_publ_flag
Hf6 Hf1 Hf4 59.752(17) . . ?
Hf3 Hf1 Hf4 90.153(19) . . ?
Hf3 Hf1 Hf6 60.238(17) . . ?
Hf2 Hf1 Hf4 59.995(16) . . ?
Hf2 Hf1 Hf6 89.954(19) . . ?
Hf2 Hf1 Hf3 60.139(17) . . ?
O1 Hf1 Hf4 31.4(2) . . ?
O1 Hf1 Hf6 82.2(2) . . ?
O1 Hf1 Hf3 82.9(2) . . ?
O1 Hf1 Hf2 32.1(2) . . ?
O1 Hf1 O8 141.7(3) . . ?
O1 Hf1 O12 92.4(3) . . ?
O1 Hf1 O24 144.9(3) . . ?
O1 Hf1 O26 69.6(3) . . ?
O1 Hf1 O28 86.1(3) . . ?
O1 Hf1 O5 70.0(3) . . ?
O1 Hf1 O23 83.9(3) . . ?
O8 Hf1 Hf4 166.6(2) . . ?
O8 Hf1 Hf6 113.6(2) . . ?
O8 Hf1 Hf3 76.6(2) . . ?
O8 Hf1 Hf2 110.4(2) . . ?
O8 Hf1 O26 143.3(3) . . ?
O8 Hf1 O5 73.9(3) . . ?
O12 Hf1 Hf4 82.57(19) . . ?
O12 Hf1 Hf6 31.81(19) . . ?
O12 Hf1 Hf3 32.00(19) . . ?
O12 Hf1 Hf2 82.8(2) . . ?
O12 Hf1 O8 87.0(3) . . ?
O12 Hf1 O24 83.8(3) . . ?
O12 Hf1 O26 69.5(3) . . ?
O12 Hf1 O28 141.5(3) . . ?
O12 Hf1 O5 70.2(3) . . ?
O12 Hf1 O23 144.7(3) . . ?
O24 Hf1 Hf4 113.9(2) . . ?
O24 Hf1 Hf6 76.3(2) . . ?
O24 Hf1 Hf3 109.0(2) . . ?
O24 Hf1 Hf2 165.9(2) . . ?
O24 Hf1 O8 73.1(3) . . ?
O24 Hf1 O26 76.5(3) . . ?
O24 Hf1 O5 138.6(3) . . ?
O24 Hf1 O23 118.3(3) . . ?
O26 Hf1 Hf4 38.34(18) . . ?
O26 Hf1 Hf6 37.8(2) . . ?
O26 Hf1 Hf3 94.62(19) . . ?
O26 Hf1 Hf2 94.72(18) . . ?
O28 Hf1 Hf4 76.4(2) . . ?
O28 Hf1 Hf6 110.5(2) . . ?
O28 Hf1 Hf3 166.5(2) . . ?
O28 Hf1 Hf2 112.5(2) . . ?
O28 Hf1 O8 116.9(3) . . ?
O28 Hf1 O24 76.1(3) . . ?
O28 Hf1 O26 74.1(3) . . ?
O28 Hf1 O5 142.5(3) . . ?
O28 Hf1 O23 73.4(3) . . ?
O5 Hf1 Hf4 94.49(19) . . ?
O5 Hf1 Hf6 94.8(2) . . ?
O5 Hf1 Hf3 38.3(2) . . ?
O5 Hf1 Hf2 38.01(19) . . ?
O5 Hf1 O26 120.1(3) . . ?
O23 Hf1 Hf4 109.0(2) . . ?
O23 Hf1 Hf6 165.2(2) . . ?
O23 Hf1 Hf3 113.0(2) . . ?
O23 Hf1 Hf2 75.5(2) . . ?
O23 Hf1 O8 75.1(3) . . ?
O23 Hf1 O26 139.0(3) . . ?
O23 Hf1 O5 75.7(3) . . ?
Hf6 Hf4 Hf1 60.014(17) . . ?
Hf6 Hf4 Hf2 89.968(19) . . ?
Hf6 Hf4 Hf5 59.973(17) . . ?
Hf2 Hf4 Hf1 59.756(16) . . ?
Hf5 Hf4 Hf1 89.768(19) . . ?
Hf5 Hf4 Hf2 59.952(18) . . ?
O1 Hf4 Hf1 31.44(19) . . ?
O1 Hf4 Hf6 82.5(2) . . ?
O1 Hf4 Hf2 31.83(19) . . ?
O1 Hf4 Hf5 82.6(2) . . ?
O1 Hf4 O4 85.7(3) . . ?
O1 Hf4 O6 85.4(3) . . ?
O1 Hf4 O14 143.3(3) . . ?
O1 Hf4 O20 142.8(3) . . ?
O1 Hf4 O26 69.2(3) . . ?
O1 Hf4 O17 69.8(3) . . ?
O4 Hf4 Hf1 76.2(2) . . ?
O4 Hf4 Hf6 110.9(2) . . ?
O4 Hf4 Hf2 111.9(2) . . ?
O4 Hf4 Hf5 166.0(2) . . ?
O4 Hf4 O20 117.6(3) . . ?
O4 Hf4 O26 74.3(3) . . ?
O4 Hf4 O17 142.0(3) . . ?
O6 Hf4 Hf1 110.3(2) . . ?
O6 Hf4 Hf6 167.2(2) . . ?
O6 Hf4 Hf2 77.5(2) . . ?
O6 Hf4 Hf5 114.3(2) . . ?
O6 Hf4 O4 72.2(3) . . ?
O6 Hf4 O14 116.7(3) . . ?
O6 Hf4 O20 76.0(3) . . ?
O6 Hf4 O26 139.0(3) . . ?
O6 Hf4 O17 77.2(3) . . ?
O14 Hf4 Hf1 112.3(2) . . ?
O14 Hf4 Hf6 75.8(2) . . ?
O14 Hf4 Hf2 165.8(2) . . ?
O14 Hf4 Hf5 110.4(2) . . ?
O14 Hf4 O4 75.1(3) . . ?
O14 Hf4 O20 73.6(3) . . ?
O14 Hf4 O26 75.5(3) . . ?
O14 Hf4 O17 140.4(3) . . ?
O18 Hf4 Hf1 83.0(2) . . ?
O18 Hf4 Hf6 31.8(2) . . ?
O18 Hf4 Hf2 83.2(2) . . ?
O18 Hf4 Hf5 32.1(2) . . ?
O18 Hf4 O1 92.9(3) . . ?
O18 Hf4 O4 141.9(3) . . ?
O18 Hf4 O6 145.8(3) . . ?
O18 Hf4 O14 84.0(3) . . ?
O18 Hf4 O20 85.3(3) . . ?
O18 Hf4 O26 69.7(3) . . ?
O18 Hf4 O17 70.3(3) . . ?
O20 Hf4 Hf1 166.2(2) . . ?
O20 Hf4 Hf6 111.6(2) . . ?
O20 Hf4 Hf2 111.5(2) . . ?
O20 Hf4 Hf5 76.4(2) . . ?
O20 Hf4 O26 141.9(3) . . ?
O20 Hf4 O17 74.7(3) . . ?
O26 Hf4 Hf1 37.94(19) . . ?
O26 Hf4 Hf6 38.1(2) . . ?
O26 Hf4 Hf2 94.13(19) . . ?
O26 Hf4 Hf5 94.31(19) . . ?
O17 Hf4 Hf1 94.34(19) . . ?
O17 Hf4 Hf6 94.7(2) . . ?
O17 Hf4 Hf2 38.11(19) . . ?
O17 Hf4 Hf5 38.3(2) . . ?
O17 Hf4 O26 119.7(3) . . ?
Hf1 Hf6 Hf3 59.768(17) . . ?
Hf4 Hf6 Hf1 60.234(17) . . ?
Hf4 Hf6 Hf3 90.160(19) . . ?
Hf4 Hf6 Hf5 60.068(17) . . ?
Hf5 Hf6 Hf1 89.95(2) . . ?
Hf5 Hf6 Hf3 60.055(16) . . ?
O12 Hf6 Hf1 31.9(2) . . ?
O12 Hf6 Hf4 83.1(2) . . ?
O12 Hf6 Hf3 31.5(2) . . ?
O12 Hf6 Hf5 82.6(2) . . ?
O12 Hf6 O16 141.6(3) . . ?
O12 Hf6 O26 69.7(3) . . ?
O12 Hf6 O30 86.2(3) . . ?
O12 Hf6 O19 69.6(3) . . ?
O12 Hf6 O25 83.4(3) . . ?
O12 Hf6 O13 145.9(3) . . ?
O16 Hf6 Hf1 110.7(2) . . ?
O16 Hf6 Hf4 77.4(2) . . ?
O16 Hf6 Hf3 167.3(2) . . ?
O16 Hf6 Hf5 114.2(2) . . ?
O16 Hf6 O26 74.4(3) . . ?
O16 Hf6 O30 116.7(3) . . ?
O16 Hf6 O19 143.9(3) . . ?
O16 Hf6 O25 75.3(3) . . ?
O16 Hf6 O13 72.3(3) . . ?
O18 Hf6 Hf1 83.2(2) . . ?
O18 Hf6 Hf4 31.7(2) . . ?
O18 Hf6 Hf3 83.4(2) . . ?
O18 Hf6 Hf5 32.2(2) . . ?
O18 Hf6 O12 93.3(3) . . ?
O18 Hf6 O16 87.2(3) . . ?
O18 Hf6 O26 70.3(3) . . ?
O18 Hf6 O30 140.4(3) . . ?
O18 Hf6 O19 69.7(3) . . ?
O18 Hf6 O25 145.9(3) . . ?
O18 Hf6 O13 82.9(3) . . ?
O26 Hf6 Hf1 37.92(19) . . ?
O26 Hf6 Hf4 38.65(18) . . ?
O26 Hf6 Hf3 94.31(19) . . ?
O26 Hf6 Hf5 94.91(18) . . ?
O26 Hf6 O19 119.7(3) . . ?
O30 Hf6 Hf1 113.2(3) . . ?
O30 Hf6 Hf4 165.6(2) . . ?
O30 Hf6 Hf3 75.8(2) . . ?
O30 Hf6 Hf5 109.1(2) . . ?
O30 Hf6 O26 143.6(3) . . ?
O30 Hf6 O19 73.1(3) . . ?
O30 Hf6 O25 73.5(3) . . ?
O30 Hf6 O13 76.1(4) . . ?
O19 Hf6 Hf1 94.2(2) . . ?
O19 Hf6 Hf4 94.1(2) . . ?
O19 Hf6 Hf3 38.3(2) . . ?
O19 Hf6 Hf5 37.58(19) . . ?
O25 Hf6 Hf1 76.3(2) . . ?
O25 Hf6 Hf4 114.5(2) . . ?
O25 Hf6 Hf3 108.3(2) . . ?
O25 Hf6 Hf5 165.6(2) . . ?
O25 Hf6 O26 76.8(3) . . ?
O25 Hf6 O19 138.0(3) . . ?
O13 Hf6 Hf1 165.5(2) . . ?
O13 Hf6 Hf4 108.1(3) . . ?
O13 Hf6 Hf3 114.8(2) . . ?
O13 Hf6 Hf5 76.2(2) . . ?
O13 Hf6 O26 137.8(3) . . ?
O13 Hf6 O19 77.4(3) . . ?
O13 Hf6 O25 117.8(3) . . ?
Hf1 Hf3 Hf6 59.994(17) . . ?
Hf1 Hf3 Hf2 59.906(17) . . ?
Hf1 Hf3 Hf5 89.889(19) . . ?
Hf2 Hf3 Hf6 89.679(19) . . ?
Hf2 Hf3 Hf5 59.876(17) . . ?
Hf5 Hf3 Hf6 59.727(17) . . ?
O10 Hf3 Hf1 76.3(2) . . ?
O10 Hf3 Hf6 111.2(2) . . ?
O10 Hf3 Hf2 112.2(2) . . ?
O10 Hf3 Hf5 166.2(2) . . ?
O10 Hf3 O19 141.4(3) . . ?
O10 Hf3 O5 75.4(3) . . ?
O12 Hf3 Hf1 32.1(2) . . ?
O12 Hf3 Hf6 31.5(2) . . ?
O12 Hf3 Hf2 82.7(2) . . ?
O12 Hf3 Hf5 82.4(2) . . ?
O12 Hf3 O10 85.5(3) . . ?
O12 Hf3 O2 143.7(3) . . ?
O12 Hf3 O9 84.2(3) . . ?
O12 Hf3 O19 69.4(3) . . ?
O12 Hf3 O5 70.0(3) . . ?
O12 Hf3 O11 141.8(3) . . ?
O22 Hf3 Hf1 83.2(2) . . ?
O22 Hf3 Hf6 82.5(2) . . ?
O22 Hf3 Hf2 32.3(2) . . ?
O22 Hf3 Hf5 31.4(2) . . ?
O22 Hf3 O10 143.8(3) . . ?
O22 Hf3 O12 92.8(3) . . ?
O22 Hf3 O2 86.4(3) . . ?
O22 Hf3 O9 142.1(3) . . ?
O22 Hf3 O19 68.7(3) . . ?
O22 Hf3 O5 70.1(3) . . ?
O22 Hf3 O11 85.7(3) . . ?
O2 Hf3 Hf1 112.3(3) . . ?
O2 Hf3 Hf6 167.2(2) . . ?
O2 Hf3 Hf2 77.5(2) . . ?
O2 Hf3 Hf5 112.2(2) . . ?
O2 Hf3 O10 74.6(3) . . ?
O2 Hf3 O9 117.4(3) . . ?
O2 Hf3 O19 141.3(3) . . ?
O2 Hf3 O5 75.8(3) . . ?
O2 Hf3 O11 74.4(4) . . ?
O9 Hf3 Hf1 110.5(2) . . ?
O9 Hf3 Hf6 75.4(2) . . ?
O9 Hf3 Hf2 165.1(2) . . ?
O9 Hf3 Hf5 111.3(2) . . ?
O9 Hf3 O10 73.7(3) . . ?
O9 Hf3 O19 75.0(3) . . ?
O9 Hf3 O5 141.0(3) . . ?
O19 Hf3 Hf1 94.30(19) . . ?
O19 Hf3 Hf6 38.10(19) . . ?
O19 Hf3 Hf2 93.7(2) . . ?
O19 Hf3 Hf5 37.39(19) . . ?
O5 Hf3 Hf1 38.0(2) . . ?
O5 Hf3 Hf6 94.3(2) . . ?
O5 Hf3 Hf2 37.93(19) . . ?
O5 Hf3 Hf5 94.22(19) . . ?
O5 Hf3 O19 119.2(3) . . ?
O11 Hf3 Hf1 166.5(2) . . ?
O11 Hf3 Hf6 111.0(2) . . ?
O11 Hf3 Hf2 112.4(2) . . ?
O11 Hf3 Hf5 76.7(2) . . ?
O11 Hf3 O10 117.1(3) . . ?
O11 Hf3 O9 74.4(3) . . ?
O11 Hf3 O19 74.5(3) . . ?
O11 Hf3 O5 142.4(3) . . ?
Hf1 Hf2 Hf4 60.250(16) . . ?
Hf1 Hf2 Hf3 59.955(16) . . ?
Hf1 Hf2 Hf5 90.06(2) . . ?
Hf3 Hf2 Hf4 90.194(19) . . ?
Hf5 Hf2 Hf4 59.965(17) . . ?
Hf5 Hf2 Hf3 60.124(18) . . ?
O1 Hf2 Hf1 32.03(19) . . ?
O1 Hf2 Hf4 31.7(2) . . ?
O1 Hf2 Hf3 82.7(2) . . ?
O1 Hf2 Hf5 82.5(2) . . ?
O1 Hf2 O22 92.7(3) . . ?
O1 Hf2 O32 141.4(3) . . ?
O1 Hf2 O17 69.5(3) . . ?
O1 Hf2 O5 69.9(3) . . ?
O1 Hf2 O27 87.7(3) . . ?
O1 Hf2 O29 83.9(3) . . ?
O1 Hf2 O15 144.9(3) . . ?
O22 Hf2 Hf1 82.8(2) . . ?
O22 Hf2 Hf4 83.1(2) . . ?
O22 Hf2 Hf3 31.8(2) . . ?
O22 Hf2 Hf5 32.1(2) . . ?
O22 Hf2 O32 87.3(3) . . ?
O22 Hf2 O17 70.3(3) . . ?
O22 Hf2 O5 69.9(3) . . ?
O22 Hf2 O27 141.3(3) . . ?
O22 Hf2 O29 145.2(3) . . ?
O22 Hf2 O15 82.7(3) . . ?
O32 Hf2 Hf1 167.2(2) . . ?
O32 Hf2 Hf4 110.6(2) . . ?
O32 Hf2 Hf3 113.7(2) . . ?
O32 Hf2 Hf5 77.3(2) . . ?
O32 Hf2 O17 74.3(3) . . ?
O32 Hf2 O5 143.7(3) . . ?
O32 Hf2 O29 74.8(3) . . ?
O32 Hf2 O15 73.5(3) . . ?
O17 Hf2 Hf1 94.69(18) . . ?
O17 Hf2 Hf4 37.97(18) . . ?
O17 Hf2 Hf3 94.9(2) . . ?
O17 Hf2 Hf5 38.3(2) . . ?
O5 Hf2 Hf1 38.0(2) . . ?
O5 Hf2 Hf4 94.7(2) . . ?
O5 Hf2 Hf3 38.2(2) . . ?
O5 Hf2 Hf5 94.7(2) . . ?
O5 Hf2 O17 120.2(3) . . ?
O27 Hf2 Hf1 77.2(2) . . ?
O27 Hf2 Hf4 113.8(3) . . ?
O27 Hf2 Hf3 110.5(2) . . ?
O27 Hf2 Hf5 167.1(2) . . ?
O27 Hf2 O32 115.5(3) . . ?
O27 Hf2 O17 143.5(3) . . ?
O27 Hf2 O5 74.1(3) . . ?
O27 Hf2 O29 73.3(3) . . ?
O27 Hf2 O15 75.4(4) . . ?
O29 Hf2 Hf1 109.3(2) . . ?
O29 Hf2 Hf4 76.0(2) . . ?
O29 Hf2 Hf3 165.8(2) . . ?
O29 Hf2 Hf5 113.5(2) . . ?
O29 Hf2 O17 76.2(3) . . ?
O29 Hf2 O5 138.6(3) . . ?
O15 Hf2 Hf1 113.1(2) . . ?
O15 Hf2 Hf4 165.0(2) . . ?
O15 Hf2 Hf3 75.1(2) . . ?
O15 Hf2 Hf5 108.5(3) . . ?
O15 Hf2 O17 138.4(3) . . ?
O15 Hf2 O5 75.9(3) . . ?
O15 Hf2 O29 118.9(3) . . ?
Hf4 Hf5 Hf3 90.190(19) . . ?
Hf6 Hf5 Hf4 59.958(16) . . ?
Hf6 Hf5 Hf3 60.218(17) . . ?
Hf6 Hf5 Hf2 90.04(2) . . ?
Hf2 Hf5 Hf4 60.083(18) . . ?
Hf2 Hf5 Hf3 60.000(17) . . ?
O18 Hf5 Hf4 31.8(2) . . ?
O18 Hf5 Hf6 32.0(2) . . ?
O18 Hf5 Hf3 83.4(2) . . ?
O18 Hf5 Hf2 83.1(2) . . ?
O18 Hf5 O17 69.8(3) . . ?
O18 Hf5 O19 70.1(3) . . ?
O18 Hf5 O21 84.6(3) . . ?
O18 Hf5 O3 143.0(3) . . ?
O18 Hf5 O7 142.7(3) . . ?
O18 Hf5 O31 86.0(3) . . ?
O22 Hf5 Hf4 83.5(2) . . ?
O22 Hf5 Hf6 82.9(2) . . ?
O22 Hf5 Hf3 31.3(2) . . ?
O22 Hf5 Hf2 32.5(2) . . ?
O22 Hf5 O18 93.6(3) . . ?
O22 Hf5 O17 70.6(3) . . ?
O22 Hf5 O19 69.4(3) . . ?
O22 Hf5 O21 144.7(3) . . ?
O22 Hf5 O3 84.1(3) . . ?
O22 Hf5 O7 85.2(3) . . ?
O22 Hf5 O31 142.9(4) . . ?
O17 Hf5 Hf4 38.07(18) . . ?
O17 Hf5 Hf6 94.49(18) . . ?
O17 Hf5 Hf3 94.69(19) . . ?
O17 Hf5 Hf2 38.26(18) . . ?
O19 Hf5 Hf4 94.6(2) . . ?
O19 Hf5 Hf6 38.22(19) . . ?
O19 Hf5 Hf3 38.2(2) . . ?
O19 Hf5 Hf2 94.5(2) . . ?
O19 Hf5 O17 120.0(3) . . ?
O21 Hf5 Hf4 110.2(2) . . ?
O21 Hf5 Hf6 77.1(2) . . ?
O21 Hf5 Hf3 114.0(3) . . ?
O21 Hf5 Hf2 166.9(2) . . ?
O21 Hf5 O17 139.1(3) . . ?
O21 Hf5 O19 77.0(3) . . ?
O3 Hf5 Hf4 165.9(2) . . ?
O3 Hf5 Hf6 111.7(2) . . ?
O3 Hf5 Hf3 75.7(2) . . ?
O3 Hf5 Hf2 110.9(2) . . ?
O3 Hf5 O17 141.1(3) . . ?
O3 Hf5 O19 74.7(3) . . ?
O3 Hf5 O21 76.8(4) . . ?
O3 Hf5 O7 74.1(4) . . ?
O3 Hf5 O31 117.3(3) . . ?
O7 Hf5 Hf4 111.5(3) . . ?
O7 Hf5 Hf6 166.0(2) . . ?
O7 Hf5 Hf3 111.1(2) . . ?
O7 Hf5 Hf2 76.0(2) . . ?
O7 Hf5 O17 74.7(3) . . ?
O7 Hf5 O19 141.3(3) . . ?
O7 Hf5 O21 116.8(3) . . ?
O7 Hf5 O31 73.6(4) . . ?
O31 Hf5 Hf4 76.8(2) . . ?
O31 Hf5 Hf6 112.5(2) . . ?
O31 Hf5 Hf3 167.0(2) . . ?
O31 Hf5 Hf2 111.3(3) . . ?
O31 Hf5 O17 74.5(3) . . ?
O31 Hf5 O19 142.5(3) . . ?
O31 Hf5 O21 72.3(4) . . ?
O8 P74 H74 106.5 . . ?
O8 P74 O10 116.3(5) . . ?
O8 P74 C48 110.5(6) . . ?
O10 P74 H74 107.4 . . ?
O10 P74 C48 109.0(5) . . ?
C48 P74 H74 106.6 . . ?
O14 P77 H77 107.1 . . ?
O14 P77 O16 116.0(5) . . ?
O14 P77 C14 109.2(5) . . ?
O16 P77 H77 107.1 . . ?
O16 P77 C14 109.5(5) . . ?
C14 P77 H77 107.6 . . ?
O30 P79 H79 107.6 . . ?
O30 P79 O9 114.0(5) . . ?
O30 P79 C64 108.5(5) . . ?
O9 P79 H79 107.3 . . ?
O9 P79 C64 111.0(5) . . ?
C64 P79 H79 108.2 . . ?
O2 P81 H81 106.7 . . ?
O2 P81 C26 110.7(5) . . ?
O15 P81 H81 106.8 . . ?
O15 P81 O2 115.8(5) . . ?
O15 P81 C26 109.7(6) . . ?
C26 P81 H81 106.7 . . ?
O24 P83 H83 107.1 . . ?
O24 P83 C34 110.1(7) . . ?
O25 P83 H83 106.8 . . ?
O25 P83 O24 116.5(5) . . ?
O25 P83 C34 110.4(6) . . ?
C34 P83 H83 105.3 . . ?
O6 P85 H85 107.5 . . ?
O6 P85 C39 109.1(5) . . ?
O29 P85 H85 108.1 . . ?
O29 P85 O6 117.2(5) . . ?
O29 P85 C39 107.9(5) . . ?
C39 P85 H85 106.6 . . ?
O4 P76 H76 106.8 . . ?
O4 P76 O28 115.8(5) . . ?
O4 P76 C50 109.3(5) . . ?
O28 P76 H76 107.8 . . ?
O28 P76 C50 108.9(5) . . ?
C50 P76 H76 108.0 . . ?
O11 P80 H80 106.5 . . ?
O11 P80 C1 109.4(6) . . ?
O3 P80 H80 107.0 . . ?
O3 P80 O11 115.6(5) . . ?
O3 P80 C1 110.8(6) . . ?
C1 P80 H80 107.1 . . ?
O21 P75 H75 106.6 . . ?
O21 P75 C65 109.8(8) . . ?
O13 P75 H75 106.8 . . ?
O13 P75 O21 117.3(6) . . ?
O13 P75 C65 109.3(8) . . ?
C65 P75 H75 106.5 . . ?
O23 P82 H82 108.6 . . ?
O23 P82 C62 107.9(6) . . ?
O27 P82 H82 108.4 . . ?
O27 P82 O23 116.3(5) . . ?
O27 P82 C62 108.6(7) . . ?
C62 P82 H82 106.6 . . ?
O32 P78 H78 106.7 . . ?
O32 P78 C68 110.5(6) . . ?
O7 P78 H78 106.9 . . ?
O7 P78 O32 115.3(5) . . ?
O7 P78 C68 109.8(6) . . ?
C68 P78 H78 107.3 . . ?
O20 P84 H84 106.8 . . ?
O20 P84 O31 116.4(5) . . ?
O20 P84 C25 108.2(9) . . ?
O31 P84 H84 106.9 . . ?
O31 P84 C25 110.6(8) . . ?
C25 P84 H84 107.5 . . ?
Hf1 O1 Hf2 115.9(3) . . ?
Hf4 O1 Hf1 117.2(3) . . ?
Hf4 O1 Hf2 116.5(3) . . ?
P76 O4 Hf4 127.6(5) . . ?
P85 O6 Hf4 132.4(5) . . ?
P74 O8 Hf1 131.5(5) . . ?
P74 O10 Hf3 132.9(5) . . ?
Hf6 O12 Hf1 116.3(3) . . ?
Hf3 O12 Hf1 115.9(3) . . ?
Hf3 O12 Hf6 117.0(3) . . ?
P77 O14 Hf4 132.0(5) . . ?
P77 O16 Hf6 128.8(5) . . ?
Hf4 O18 Hf6 116.5(3) . . ?
Hf4 O18 Hf5 116.0(3) . . ?
Hf6 O18 Hf5 115.8(3) . . ?
P84 O20 Hf4 128.7(5) . . ?
Hf3 O22 Hf2 115.9(4) . . ?
Hf3 O22 Hf5 117.3(4) . . ?
Hf5 O22 Hf2 115.4(3) . . ?
P83 O24 Hf1 133.7(5) . . ?
Hf1 O26 Hf4 103.7(3) . . ?
Hf1 O26 H26 114.7 . . ?
Hf4 O26 H26 114.7 . . ?
Hf6 O26 Hf1 104.3(3) . . ?
Hf6 O26 Hf4 103.3(3) . . ?
Hf6 O26 H26 114.7 . . ?
P76 O28 Hf1 127.6(5) . . ?
P79 O30 Hf6 128.8(5) . . ?
P78 O32 Hf2 127.2(5) . . ?
P81 O2 Hf3 133.5(5) . . ?
Hf4 O17 Hf2 103.9(3) . . ?
Hf4 O17 Hf5 103.7(3) . . ?
Hf4 O17 H17 114.8 . . ?
Hf2 O17 Hf5 103.4(3) . . ?
Hf2 O17 H17 114.8 . . ?
Hf5 O17 H17 114.8 . . ?
P79 O9 Hf3 131.2(5) . . ?
Hf6 O19 Hf3 103.6(3) . . ?
Hf6 O19 H19 114.4 . . ?
Hf3 O19 H19 114.4 . . ?
Hf5 O19 Hf6 104.2(3) . . ?
Hf5 O19 Hf3 104.4(3) . . ?
Hf5 O19 H19 114.4 . . ?
Hf1 O5 Hf3 103.6(3) . . ?
Hf1 O5 Hf2 104.0(3) . . ?
Hf1 O5 H5 114.6 . . ?
Hf3 O5 H5 114.6 . . ?
Hf2 O5 Hf3 103.9(3) . . ?
Hf2 O5 H5 114.6 . . ?
P75 O21 Hf5 133.7(5) . . ?
P80 O11 Hf3 130.4(5) . . ?
P82 O23 Hf1 134.7(5) . . ?
P80 O3 Hf5 132.6(5) . . ?
P83 O25 Hf6 133.1(5) . . ?
P75 O13 Hf6 134.7(6) . . ?
P82 O27 Hf2 132.9(5) . . ?
P78 O7 Hf5 129.8(5) . . ?
P85 O29 Hf2 134.2(5) . . ?
P81 O15 Hf2 137.4(5) . . ?
P84 O31 Hf5 128.7(5) . . ?
C4 C1 P80 117.0(8) . . ?
C4 C1 C12 120.0 . . ?
C12 C1 P80 122.9(8) . . ?
C1 C4 H4 120.0 . . ?
C6 C4 C1 120.0 . . ?
C6 C4 H4 120.0 . . ?
C4 C6 H6 120.0 . . ?
C4 C6 C8 120.0 . . ?
C8 C6 H6 120.0 . . ?
C6 C8 H8 120.0 . . ?
C6 C8 C10 120.0 . . ?
C10 C8 H8 120.0 . . ?
C8 C10 H10 120.0 . . ?
C12 C10 C8 120.0 . . ?
C12 C10 H10 120.0 . . ?
C1 C12 H12 120.0 . . ?
C10 C12 C1 120.0 . . ?
C10 C12 H12 120.0 . . ?
C16 C14 P77 119.2(6) . . ?
C16 C14 C24 120.0 . . ?
C24 C14 P77 120.7(6) . . ?
C14 C16 H16 120.0 . . ?
C14 C16 C18 120.0 . . ?
C18 C16 H16 120.0 . . ?
C16 C18 H18 120.0 . . ?
C20 C18 C16 120.0 . . ?
C20 C18 H18 120.0 . . ?
C18 C20 H20 120.0 . . ?
C22 C20 C18 120.0 . . ?
C22 C20 H20 120.0 . . ?
C20 C22 H22 120.0 . . ?
C20 C22 C24 120.0 . . ?
C24 C22 H22 120.0 . . ?
C14 C24 H24 120.0 . . ?
C22 C24 C14 120.0 . . ?
C22 C24 H24 120.0 . . ?
C66 C26 P81 118.0(6) . . ?
C66 C26 C28 120.0 . . ?
C28 C26 P81 121.8(6) . . ?
C26 C66 H66 120.0 . . ?
C35 C66 C26 120.0 . . ?
C35 C66 H66 120.0 . . ?
C66 C35 H35 120.0 . . ?
C66 C35 C47 120.0 . . ?
C47 C35 H35 120.0 . . ?
C35 C47 H47 120.0 . . ?
C32 C47 C35 120.0 . . ?
C32 C47 H47 120.0 . . ?
C47 C32 H32 120.0 . . ?
C47 C32 C28 120.0 . . ?
C28 C32 H32 120.0 . . ?
C26 C28 H28 120.0 . . ?
C32 C28 C26 120.0 . . ?
C32 C28 H28 120.0 . . ?
C62 C30 H30 119.2 . . ?
C3 C30 H30 119.2 . . ?
C3 C30 C62 122(2) . . ?
C36 C34 P83 122.5(9) . . ?
C36 C34 C44 120.0 . . ?
C44 C34 P83 117.5(9) . . ?
C34 C36 H36 120.0 . . ?
C38 C36 C34 120.0 . . ?
C38 C36 H36 120.0 . . ?
C36 C38 H38 120.0 . . ?
C40 C38 C36 120.0 . . ?
C40 C38 H38 120.0 . . ?
C38 C40 H40 120.0 . . ?
C38 C40 C42 120.0 . . ?
C42 C40 H40 120.0 . . ?
C40 C42 H42 120.0 . . ?
C40 C42 C44 120.0 . . ?
C44 C42 H42 120.0 . . ?
C34 C44 H44 120.0 . . ?
C42 C44 C34 120.0 . . ?
C42 C44 H44 120.0 . . ?
C63 C46 H46 121.0 . . ?
C63 C46 C2 118(2) . . ?
C2 C46 H46 121.0 . . ?
C49 C48 P74 120.3(6) . . ?
C49 C48 C61 120.0 . . ?
C61 C48 P74 119.6(6) . . ?
C48 C49 H49 120.0 . . ?
C7 C49 C48 120.0 . . ?
C7 C49 H49 120.0 . . ?
C49 C7 H7 120.0 . . ?
C49 C7 C45 120.0 . . ?
C45 C7 H7 120.0 . . ?
C7 C45 H45 120.0 . . ?
C7 C45 C67 120.0 . . ?
C67 C45 H45 120.0 . . ?
C45 C67 H67 120.0 . . ?
C61 C67 C45 120.0 . . ?
C61 C67 H67 120.0 . . ?
C48 C61 H61 120.0 . . ?
C67 C61 C48 120.0 . . ?
C67 C61 H61 120.0 . . ?
C52 C50 P76 118.6(6) . . ?
C52 C50 C60 120.0 . . ?
C60 C50 P76 121.3(6) . . ?
C50 C52 H52 120.0 . . ?
C54 C52 C50 120.0 . . ?
C54 C52 H52 120.0 . . ?
C52 C54 H54 120.0 . . ?
C56 C54 C52 120.0 . . ?
C56 C54 H54 120.0 . . ?
C54 C56 H56 120.0 . . ?
C54 C56 C58 120.0 . . ?
C58 C56 H56 120.0 . . ?
C56 C58 H58 120.0 . . ?
C60 C58 C56 120.0 . . ?
C60 C58 H58 120.0 . . ?
C50 C60 H60 120.0 . . ?
C58 C60 C50 120.0 . . ?
C58 C60 H60 120.0 . . ?
C30 C62 P82 119.1(13) . . ?
C57 C62 P82 121.3(16) . . ?
C57 C62 C30 119.3(18) . . ?
C70 C68 P78 120.4(8) . . ?
C70 C68 C19 120.0 . . ?
C19 C68 P78 119.6(8) . . ?
C68 C70 H70 120.0 . . ?
C72 C70 C68 120.0 . . ?
C72 C70 H70 120.0 . . ?
C70 C72 H72 120.0 . . ?
C73 C72 C70 120.0 . . ?
C73 C72 H72 120.0 . . ?
C72 C73 H73 120.0 . . ?
C72 C73 C37 120.0 . . ?
C37 C73 H73 120.0 . . ?
C73 C37 H37 120.0 . . ?
C73 C37 C19 120.0 . . ?
C19 C37 H37 120.0 . . ?
C68 C19 H19A 120.0 . . ?
C37 C19 C68 120.0 . . ?
C37 C19 H19A 120.0 . . ?
C5 C39 P85 119.2(6) . . ?
C5 C39 C11 120.0 . . ?
C11 C39 P85 120.7(6) . . ?
C39 C5 H5A 120.0 . . ?
C41 C5 C39 120.0 . . ?
C41 C5 H5A 120.0 . . ?
C5 C41 H41 120.0 . . ?
C5 C41 C21 120.0 . . ?
C21 C41 H41 120.0 . . ?
C41 C21 H21 120.0 . . ?
C41 C21 C43 120.0 . . ?
C43 C21 H21 120.0 . . ?
C21 C43 H43 120.0 . . ?
C11 C43 C21 120.0 . . ?
C11 C43 H43 120.0 . . ?
C39 C11 H11 120.0 . . ?
C43 C11 C39 120.0 . . ?
C43 C11 H11 120.0 . . ?
C30 C3 H3 118.9 . . ?
C30 C3 C69 122(2) . . ?
C69 C3 H3 118.9 . . ?
C51 C25 P84 121.4(11) . . ?
C51 C25 C55 120.0 . . ?
C55 C25 P84 118.6(11) . . ?
C25 C51 H51 120.0 . . ?
C25 C51 C13 120.0 . . ?
C13 C51 H51 120.0 . . ?
C51 C13 H13 120.0 . . ?
C53 C13 C51 120.0 . . ?
C53 C13 H13 120.0 . . ?
C13 C53 H53 120.0 . . ?
C13 C53 C27 120.0 . . ?
C27 C53 H53 120.0 . . ?
C53 C27 H27 120.0 . . ?
C55 C27 C53 120.0 . . ?
C55 C27 H27 120.0 . . ?
C25 C55 H55 120.0 . . ?
C27 C55 C25 120.0 . . ?
C27 C55 H55 120.0 . . ?
C62 C57 H57 120.2 . . ?
C62 C57 C17 120(2) . . ?
C17 C57 H57 120.2 . . ?
C31 C15 H15 120.0 . . ?
C31 C15 C29 120.0 . . ?
C29 C15 H15 120.0 . . ?
C15 C31 H31 120.0 . . ?
C64 C31 C15 120.0 . . ?
C64 C31 H31 120.0 . . ?
C31 C64 P79 119.8(6) . . ?
C31 C64 C59 120.0 . . ?
C59 C64 P79 120.2(6) . . ?
C64 C59 H59 120.0 . . ?
C64 C59 C23 120.0 . . ?
C23 C59 H59 120.0 . . ?
C59 C23 H23 120.0 . . ?
C59 C23 C29 120.0 . . ?
C29 C23 H23 120.0 . . ?
C15 C29 H29 120.0 . . ?
C23 C29 C15 120.0 . . ?
C23 C29 H29 120.0 . . ?
C46 C63 H63 118.3 . . ?
C71 C63 C46 123(3) . . ?
C71 C63 H63 118.3 . . ?
C46 C2 H2 120.9 . . ?
C65 C2 C46 118(2) . . ?
C65 C2 H2 120.9 . . ?
C2 C65 P75 121.0(17) . . ?
C2 C65 C33 119(2) . . ?
C33 C65 P75 119.7(16) . . ?
C65 C33 H33 119.5 . . ?
C71 C33 C65 121(2) . . ?
C71 C33 H33 119.5 . . ?
C57 C17 H17A 120.4 . . ?
C57 C17 C69 119(2) . . ?
C69 C17 H17A 120.4 . . ?
C3 C69 C17 117(2) . . ?
C3 C69 H69 121.6 . . ?
C17 C69 H69 121.6 . . ?
C63 C71 C33 119(3) . . ?
C63 C71 H71 120.6 . . ?
C33 C71 H71 120.6 . . ?
Cl1 C9 Cl2 107(3) . . ?
Cl1 C9 H9A 110.3 . . ?
Cl1 C9 H9B 110.3 . . ?
Cl2 C9 H9A 110.3 . . ?
Cl2 C9 H9B 110.3 . . ?
H9A C9 H9B 108.5 . . ?

loop_
_geom_bond_atom_site_label_1
_geom_bond_atom_site_label_2
_geom_bond_distance
_geom_bond_site_symmetry_2
_geom_bond_publ_flag
Hf1 Hf4 3.5734(8) . ?
Hf1 Hf6 3.5655(9) . ?
Hf1 Hf3 3.5574(8) . ?
Hf1 Hf2 3.5556(8) . ?
Hf1 O1 2.096(7) . ?
Hf1 O8 2.205(8) . ?
Hf1 O12 2.102(8) . ?
Hf1 O24 2.182(8) . ?
Hf1 O26 2.262(8) . ?
Hf1 O28 2.176(7) . ?
Hf1 O5 2.256(8) . ?
Hf1 O23 2.192(8) . ?
Hf4 Hf6 3.5560(8) . ?
Hf4 Hf2 3.5642(8) . ?
Hf4 Hf5 3.5600(9) . ?
Hf4 O1 2.091(7) . ?
Hf4 O4 2.198(8) . ?
Hf4 O6 2.182(8) . ?
Hf4 O14 2.190(8) . ?
Hf4 O18 2.090(8) . ?
Hf4 O20 2.215(8) . ?
Hf4 O26 2.282(7) . ?
Hf4 O17 2.259(7) . ?
Hf6 Hf3 3.5743(8) . ?
Hf6 Hf5 3.5566(8) . ?
Hf6 O12 2.096(7) . ?
Hf6 O16 2.171(8) . ?
Hf6 O18 2.092(7) . ?
Hf6 O26 2.254(8) . ?
Hf6 O30 2.183(8) . ?
Hf6 O19 2.270(7) . ?
Hf6 O25 2.197(8) . ?
Hf6 O13 2.196(9) . ?
Hf3 Hf2 3.5640(9) . ?
Hf3 Hf5 3.5684(8) . ?
Hf3 O10 2.189(8) . ?
Hf3 O12 2.095(7) . ?
Hf3 O22 2.087(7) . ?
Hf3 O2 2.180(9) . ?
Hf3 O9 2.184(8) . ?
Hf3 O19 2.277(8) . ?
Hf3 O5 2.270(8) . ?
Hf3 O11 2.184(8) . ?
Hf2 Hf5 3.5595(9) . ?
Hf2 O1 2.100(7) . ?
Hf2 O22 2.118(8) . ?
Hf2 O32 2.176(8) . ?
Hf2 O17 2.266(7) . ?
Hf2 O5 2.257(7) . ?
Hf2 O27 2.158(9) . ?
Hf2 O29 2.197(9) . ?
Hf2 O15 2.184(9) . ?
Hf5 O18 2.107(7) . ?
Hf5 O22 2.093(8) . ?
Hf5 O17 2.269(8) . ?
Hf5 O19 2.237(8) . ?
Hf5 O21 2.189(9) . ?
Hf5 O3 2.181(9) . ?
Hf5 O7 2.187(8) . ?
Hf5 O31 2.188(8) . ?
P74 H74 0.9802 . ?
P74 O8 1.473(9) . ?
P74 O10 1.506(9) . ?
P74 C48 1.796(8) . ?
P77 H77 0.9801 . ?
P77 O14 1.499(9) . ?
P77 O16 1.510(9) . ?
P77 C14 1.764(8) . ?
P79 H79 0.9801 . ?
P79 O30 1.485(10) . ?
P79 O9 1.486(9) . ?
P79 C64 1.781(9) . ?
P81 H81 0.9796 . ?
P81 O2 1.502(10) . ?
P81 O15 1.490(10) . ?
P81 C26 1.763(9) . ?
P83 H83 0.9801 . ?
P83 O24 1.490(10) . ?
P83 O25 1.484(10) . ?
P83 C34 1.755(10) . ?
P85 H85 0.9800 . ?
P85 O6 1.508(9) . ?
P85 O29 1.492(9) . ?
P85 C39 1.796(8) . ?
P76 H76 0.9800 . ?
P76 O4 1.486(9) . ?
P76 O28 1.511(8) . ?
P76 C50 1.753(8) . ?
P80 H80 0.9799 . ?
P80 O11 1.496(9) . ?
P80 O3 1.490(9) . ?
P80 C1 1.766(10) . ?
P75 H75 0.9804 . ?
P75 O21 1.499(10) . ?
P75 O13 1.484(10) . ?
P75 C65 1.79(2) . ?
P82 H82 0.9798 . ?
P82 O23 1.499(9) . ?
P82 O27 1.487(10) . ?
P82 C62 1.815(17) . ?
P78 H78 0.9801 . ?
P78 O32 1.515(10) . ?
P78 O7 1.508(10) . ?
P78 C68 1.779(9) . ?
P84 H84 0.9800 . ?
P84 O20 1.491(9) . ?
P84 O31 1.497(9) . ?
P84 C25 1.788(11) . ?
O26 H26 1.0000 . ?
O17 H17 1.0000 . ?
O19 H19 1.0000 . ?
O5 H5 1.0000 . ?
C1 C4 1.3900 . ?
C1 C12 1.3900 . ?
C4 H4 0.9500 . ?
C4 C6 1.3900 . ?
C6 H6 0.9500 . ?
C6 C8 1.3900 . ?
C8 H8 0.9500 . ?
C8 C10 1.3900 . ?
C10 H10 0.9500 . ?
C10 C12 1.3900 . ?
C12 H12 0.9500 . ?
C14 C16 1.3900 . ?
C14 C24 1.3900 . ?
C16 H16 0.9500 . ?
C16 C18 1.3900 . ?
C18 H18 0.9500 . ?
C18 C20 1.3900 . ?
C20 H20 0.9500 . ?
C20 C22 1.3900 . ?
C22 H22 0.9500 . ?
C22 C24 1.3900 . ?
C24 H24 0.9500 . ?
C26 C66 1.3900 . ?
C26 C28 1.3900 . ?
C66 H66 0.9500 . ?
C66 C35 1.3900 . ?
C35 H35 0.9500 . ?
C35 C47 1.3900 . ?
C47 H47 0.9500 . ?
C47 C32 1.3900 . ?
C32 H32 0.9500 . ?
C32 C28 1.3900 . ?
C28 H28 0.9500 . ?
C30 H30 0.9500 . ?
C30 C62 1.47(3) . ?
C30 C3 1.33(3) . ?
C34 C36 1.3900 . ?
C34 C44 1.3900 . ?
C36 H36 0.9500 . ?
C36 C38 1.3900 . ?
C38 H38 0.9500 . ?
C38 C40 1.3900 . ?
C40 H40 0.9500 . ?
C40 C42 1.3900 . ?
C42 H42 0.9500 . ?
C42 C44 1.3900 . ?
C44 H44 0.9500 . ?
C46 H46 0.9500 . ?
C46 C63 1.36(3) . ?
C46 C2 1.43(3) . ?
C48 C49 1.3900 . ?
C48 C61 1.3900 . ?
C49 H49 0.9500 . ?
C49 C7 1.3900 . ?
C7 H7 0.9500 . ?
C7 C45 1.3900 . ?
C45 H45 0.9500 . ?
C45 C67 1.3900 . ?
C67 H67 0.9500 . ?
C67 C61 1.3900 . ?
C61 H61 0.9500 . ?
C50 C52 1.3900 . ?
C50 C60 1.3900 . ?
C52 H52 0.9500 . ?
C52 C54 1.3900 . ?
C54 H54 0.9500 . ?
C54 C56 1.3900 . ?
C56 H56 0.9500 . ?
C56 C58 1.3900 . ?
C58 H58 0.9500 . ?
C58 C60 1.3900 . ?
C60 H60 0.9500 . ?
C62 C57 1.35(2) . ?
C68 C70 1.3900 . ?
C68 C19 1.3900 . ?
C70 H70 0.9500 . ?
C70 C72 1.3900 . ?
C72 H72 0.9500 . ?
C72 C73 1.3900 . ?
C73 H73 0.9500 . ?
C73 C37 1.3900 . ?
C37 H37 0.9500 . ?
C37 C19 1.3900 . ?
C19 H19A 0.9500 . ?
C39 C5 1.3900 . ?
C39 C11 1.3900 . ?
C5 H5A 0.9500 . ?
C5 C41 1.3900 . ?
C41 H41 0.9500 . ?
C41 C21 1.3900 . ?
C21 H21 0.9500 . ?
C21 C43 1.3900 . ?
C43 H43 0.9500 . ?
C43 C11 1.3900 . ?
C11 H11 0.9500 . ?
C3 H3 0.9500 . ?
C3 C69 1.36(3) . ?
C25 C51 1.3900 . ?
C25 C55 1.3900 . ?
C51 H51 0.9500 . ?
C51 C13 1.3900 . ?
C13 H13 0.9500 . ?
C13 C53 1.3900 . ?
C53 H53 0.9500 . ?
C53 C27 1.3900 . ?
C27 H27 0.9500 . ?
C27 C55 1.3900 . ?
C55 H55 0.9500 . ?
C57 H57 0.9500 . ?
C57 C17 1.40(3) . ?
C15 H15 0.9500 . ?
C15 C31 1.3900 . ?
C15 C29 1.3900 . ?
C31 H31 0.9500 . ?
C31 C64 1.3900 . ?
C64 C59 1.3900 . ?
C59 H59 0.9500 . ?
C59 C23 1.3900 . ?
C23 H23 0.9500 . ?
C23 C29 1.3900 . ?
C29 H29 0.9500 . ?
C63 H63 0.9500 . ?
C63 C71 1.34(3) . ?
C2 H2 0.9500 . ?
C2 C65 1.39(2) . ?
C65 C33 1.40(3) . ?
C33 H33 0.9500 . ?
C33 C71 1.37(3) . ?
C17 H17A 0.9500 . ?
C17 C69 1.53(3) . ?
C69 H69 0.9500 . ?
C71 H71 0.9500 . ?
Cl1 C9 1.63(4) . ?
Cl2 C9 1.64(4) . ?
C9 H9A 0.9900 . ?
C9 H9B 0.9900 . ?

loop_
_geom_torsion_atom_site_label_1
_geom_torsion_atom_site_label_2
_geom_torsion_atom_site_label_3
_geom_torsion_atom_site_label_4
_geom_torsion
_geom_torsion_site_symmetry_1
_geom_torsion_site_symmetry_2
_geom_torsion_site_symmetry_3
_geom_torsion_site_symmetry_4
_geom_torsion_publ_flag
P74 C48 C49 C7 178.2(9) . . . . ?
P74 C48 C61 C67 -178.2(9) . . . . ?
P77 C14 C16 C18 -176.6(9) . . . . ?
P77 C14 C24 C22 176.6(10) . . . . ?
P79 C64 C59 C23 -179.0(8) . . . . ?
P81 C26 C66 C35 -175.6(8) . . . . ?
P81 C26 C28 C32 175.4(9) . . . . ?
P83 C34 C36 C38 -179.7(11) . . . . ?
P83 C34 C44 C42 179.7(11) . . . . ?
P85 C39 C5 C41 -178.3(11) . . . . ?
P85 C39 C11 C43 178.3(11) . . . . ?
P76 C50 C52 C54 178.5(9) . . . . ?
P76 C50 C60 C58 -178.5(10) . . . . ?
P80 C1 C4 C6 -177.2(9) . . . . ?
P80 C1 C12 C10 177.0(10) . . . . ?
P75 C65 C33 C71 174(2) . . . . ?
P82 C62 C57 C17 -178.5(19) . . . . ?
P78 C68 C70 C72 -179.9(11) . . . . ?
P78 C68 C19 C37 179.9(11) . . . . ?
P84 C25 C51 C13 -177(2) . . . . ?
P84 C25 C55 C27 177(2) . . . . ?
O4 P76 O28 Hf1 48.7(8) . . . . ?
O4 P76 C50 C52 -175.4(7) . . . . ?
O4 P76 C50 C60 3.1(9) . . . . ?
O6 P85 O29 Hf2 20.7(10) . . . . ?
O6 P85 C39 C5 33.9(9) . . . . ?
O6 P85 C39 C11 -144.4(8) . . . . ?
O8 P74 O10 Hf3 -27.6(10) . . . . ?
O8 P74 C48 C49 -124.0(7) . . . . ?
O8 P74 C48 C61 54.2(8) . . . . ?
O10 P74 O8 Hf1 32.5(9) . . . . ?
O10 P74 C48 C49 5.0(9) . . . . ?
O10 P74 C48 C61 -176.8(7) . . . . ?
O14 P77 O16 Hf6 -40.2(9) . . . . ?
O14 P77 C14 C16 -172.5(7) . . . . ?
O14 P77 C14 C24 10.9(9) . . . . ?
O16 P77 O14 Hf4 34.6(9) . . . . ?
O16 P77 C14 C16 -44.5(9) . . . . ?
O16 P77 C14 C24 138.9(8) . . . . ?
O20 P84 O31 Hf5 44.0(10) . . . . ?
O20 P84 C25 C51 -58.3(16) . . . . ?
O20 P84 C25 C55 124.5(13) . . . . ?
O24 P83 O25 Hf6 -25.1(10) . . . . ?
O24 P83 C34 C36 -14.9(11) . . . . ?
O24 P83 C34 C44 165.4(8) . . . . ?
O28 P76 O4 Hf4 -47.9(8) . . . . ?
O28 P76 C50 C52 57.3(9) . . . . ?
O28 P76 C50 C60 -124.2(8) . . . . ?
O30 P79 O9 Hf3 42.5(9) . . . . ?
O30 P79 C64 C31 -107.5(8) . . . . ?
O30 P79 C64 C59 71.6(8) . . . . ?
O32 P78 O7 Hf5 -43.6(9) . . . . ?
O32 P78 C68 C70 -139.1(8) . . . . ?
O32 P78 C68 C19 41.0(10) . . . . ?
O2 P81 O15 Hf2 -5.5(12) . . . . ?
O2 P81 C26 C66 -143.4(7) . . . . ?
O2 P81 C26 C28 41.2(9) . . . . ?
O9 P79 O30 Hf6 -48.1(9) . . . . ?
O9 P79 C64 C31 126.6(7) . . . . ?
O9 P79 C64 C59 -54.4(8) . . . . ?
O21 P75 O13 Hf6 -13.3(11) . . . . ?
O21 P75 C65 C2 -4(2) . . . . ?
O21 P75 C65 C33 175.6(19) . . . . ?
O11 P80 O3 Hf5 35.3(10) . . . . ?
O11 P80 C1 C4 -176.1(7) . . . . ?
O11 P80 C1 C12 6.8(9) . . . . ?
O23 P82 O27 Hf2 24.7(10) . . . . ?
O23 P82 C62 C30 29.0(19) . . . . ?
O23 P82 C62 C57 -157.6(17) . . . . ?
O3 P80 O11 Hf3 -36.9(10) . . . . ?
O3 P80 C1 C4 55.3(9) . . . . ?
O3 P80 C1 C12 -121.8(8) . . . . ?
O25 P83 O24 Hf1 24.2(9) . . . . ?
O25 P83 C34 C36 -144.9(9) . . . . ?
O25 P83 C34 C44 35.4(10) . . . . ?
O13 P75 O21 Hf5 9.3(11) . . . . ?
O13 P75 C65 C2 -134.0(18) . . . . ?
O13 P75 C65 C33 46(2) . . . . ?
O27 P82 O23 Hf1 -16.0(10) . . . . ?
O27 P82 C62 C30 -97.9(17) . . . . ?
O27 P82 C62 C57 76(2) . . . . ?
O7 P78 O32 Hf2 46.6(8) . . . . ?
O7 P78 C68 C70 -10.9(10) . . . . ?
O7 P78 C68 C19 169.2(8) . . . . ?
O29 P85 O6 Hf4 -19.6(9) . . . . ?
O29 P85 C39 C5 162.3(8) . . . . ?
O29 P85 C39 C11 -16.0(10) . . . . ?
O15 P81 O2 Hf3 11.2(11) . . . . ?
O15 P81 C26 C66 -14.3(8) . . . . ?
O15 P81 C26 C28 170.2(7) . . . . ?
O31 P84 O20 Hf4 -42.4(9) . . . . ?
O31 P84 C25 C51 173.1(13) . . . . ?
O31 P84 C25 C55 -4.1(17) . . . . ?
C1 P80 O11 Hf3 -162.8(7) . . . . ?
C1 P80 O3 Hf5 160.4(7) . . . . ?
C1 C4 C6 C8 0.0 . . . . ?
C4 C1 C12 C10 0.0 . . . . ?
C4 C6 C8 C10 0.0 . . . . ?
C6 C8 C10 C12 0.0 . . . . ?
C8 C10 C12 C1 0.0 . . . . ?
C12 C1 C4 C6 0.0 . . . . ?
C14 P77 O14 Hf4 158.9(6) . . . . ?
C14 P77 O16 Hf6 -164.3(6) . . . . ?
C14 C16 C18 C20 0.0 . . . . ?
C16 C14 C24 C22 0.0 . . . . ?
C16 C18 C20 C22 0.0 . . . . ?
C18 C20 C22 C24 0.0 . . . . ?
C20 C22 C24 C14 0.0 . . . . ?
C24 C14 C16 C18 0.0 . . . . ?
C26 P81 O2 Hf3 136.9(7) . . . . ?
C26 P81 O15 Hf2 -131.7(8) . . . . ?
C26 C66 C35 C47 0.0 . . . . ?
C66 C26 C28 C32 0.0 . . . . ?
C66 C35 C47 C32 0.0 . . . . ?
C35 C47 C32 C28 0.0 . . . . ?
C47 C32 C28 C26 0.0 . . . . ?
C28 C26 C66 C35 0.0 . . . . ?
C30 C62 C57 C17 -5(3) . . . . ?
C30 C3 C69 C17 0(5) . . . . ?
C34 P83 O24 Hf1 -102.5(8) . . . . ?
C34 P83 O25 Hf6 101.4(9) . . . . ?
C34 C36 C38 C40 0.0 . . . . ?
C36 C34 C44 C42 0.0 . . . . ?
C36 C38 C40 C42 0.0 . . . . ?
C38 C40 C42 C44 0.0 . . . . ?
C40 C42 C44 C34 0.0 . . . . ?
C44 C34 C36 C38 0.0 . . . . ?
C46 C63 C71 C33 5(6) . . . . ?
C46 C2 C65 P75 177.5(18) . . . . ?
C46 C2 C65 C33 -2(4) . . . . ?
C48 P74 O8 Hf1 157.4(6) . . . . ?
C48 P74 O10 Hf3 -153.3(7) . . . . ?
C48 C49 C7 C45 0.0 . . . . ?
C49 C48 C61 C67 0.0 . . . . ?
C49 C7 C45 C67 0.0 . . . . ?
C7 C45 C67 C61 0.0 . . . . ?
C45 C67 C61 C48 0.0 . . . . ?
C61 C48 C49 C7 0.0 . . . . ?
C50 P76 O4 Hf4 -171.2(6) . . . . ?
C50 P76 O28 Hf1 172.2(6) . . . . ?
C50 C52 C54 C56 0.0 . . . . ?
C52 C50 C60 C58 0.0 . . . . ?
C52 C54 C56 C58 0.0 . . . . ?
C54 C56 C58 C60 0.0 . . . . ?
C56 C58 C60 C50 0.0 . . . . ?
C60 C50 C52 C54 0.0 . . . . ?
C62 P82 O23 Hf1 -138.2(9) . . . . ?
C62 P82 O27 Hf2 146.5(9) . . . . ?
C62 C30 C3 C69 7(4) . . . . ?
C62 C57 C17 C69 12(4) . . . . ?
C68 P78 O32 Hf2 171.7(6) . . . . ?
C68 P78 O7 Hf5 -169.1(7) . . . . ?
C68 C70 C72 C73 0.0 . . . . ?
C70 C68 C19 C37 0.0 . . . . ?
C70 C72 C73 C37 0.0 . . . . ?
C72 C73 C37 C19 0.0 . . . . ?
C73 C37 C19 C68 0.0 . . . . ?
C19 C68 C70 C72 0.0 . . . . ?
C39 P85 O6 Hf4 103.4(7) . . . . ?
C39 P85 O29 Hf2 -102.9(8) . . . . ?
C39 C5 C41 C21 0.0 . . . . ?
C5 C39 C11 C43 0.0 . . . . ?
C5 C41 C21 C43 0.0 . . . . ?
C41 C21 C43 C11 0.0 . . . . ?
C21 C43 C11 C39 0.0 . . . . ?
C11 C39 C5 C41 0.0 . . . . ?
C3 C30 C62 P82 169(2) . . . . ?
C3 C30 C62 C57 -5(4) . . . . ?
C25 P84 O20 Hf4 -167.6(9) . . . . ?
C25 P84 O31 Hf5 167.9(11) . . . . ?
C25 C51 C13 C53 0.0 . . . . ?
C51 C25 C55 C27 0.0 . . . . ?
C51 C13 C53 C27 0.0 . . . . ?
C13 C53 C27 C55 0.0 . . . . ?
C53 C27 C55 C25 0.0 . . . . ?
C55 C25 C51 C13 0.0 . . . . ?
C57 C17 C69 C3 -9(4) . . . . ?
C15 C31 C64 P79 179.0(8) . . . . ?
C15 C31 C64 C59 0.0 . . . . ?
C31 C15 C29 C23 0.0 . . . . ?
C31 C64 C59 C23 0.0 . . . . ?
C64 P79 O30 Hf6 -172.3(6) . . . . ?
C64 P79 O9 Hf3 165.4(6) . . . . ?
C64 C59 C23 C29 0.0 . . . . ?
C59 C23 C29 C15 0.0 . . . . ?
C29 C15 C31 C64 0.0 . . . . ?
C63 C46 C2 C65 11(4) . . . . ?
C2 C46 C63 C71 -13(5) . . . . ?
C2 C65 C33 C71 -6(4) . . . . ?
C65 P75 O21 Hf5 -116.3(10) . . . . ?
C65 P75 O13 Hf6 112.5(10) . . . . ?
C65 C33 C71 C63 5(5) . . . . ?

loop_
_smtbx_masks_void_nr
_smtbx_masks_void_average_x
_smtbx_masks_void_average_y
_smtbx_masks_void_average_z
_smtbx_masks_void_volume
_smtbx_masks_void_count_electrons
_smtbx_masks_void_content
1 0.000 -0.478 0.000 459.1 102.0 '2.5 CH2Cl2'
2 0.072 0.043 0.317 10.0 0.0 ?
3 -0.072 -0.043 0.683 10.0 0.0 ?
4 0.500 0.000 0.500 27.4 0.0 ?
